data_7251318
loop_
_publ_author_name
'Rinc&#xf3;n, David A'
'Zaorska, Ewelina'
'Malinska, Maura'

_publ_section_title
;
 Halogenated <i>N</i>-phenylpiperazine and 2-(piperazin-1-yl)pyrimidine as
 novel cucurbit[7]uril guests: experimental and computational insights
 into supramolecular binding.
;
_journal_issue 53
_journal_name_full 'RSC advances'
_journal_page_first 45555
_journal_page_last 45572
_journal_paper_doi 10.1039/d5ra07259j
_journal_volume 15
_journal_year 2025
_chemical_absolute_configuration unk
_chemical_formula_moiety 'C10 H13 Cl F N2, 1.5(C42 H42 N28 O14), 53[H2O]'
_chemical_formula_sum 'C73 H182 Cl F N44 O74'
_chemical_formula_weight 2915.07
_space_group_crystal_system orthorhombic
_space_group_IT_number 20
_space_group_name_Hall 'C 2c 2'
_space_group_name_H-M_alt 'C 2 2 21'
_atom_sites_solution_hydrogens geom
_atom_sites_solution_primary dual
_audit_creation_date 2025-11-04
_audit_creation_method
;
Olex2 1.5
(compiled 2025.07.13 svn.rb7424aed for OlexSys, GUI svn.r7314)
;
_audit_update_record
;
2025-11-05 deposited with the CCDC.	2025-11-14 downloaded from the CCDC.
;
_cell_angle_alpha 90
_cell_angle_beta 90
_cell_angle_gamma 90
_cell_formula_units_Z 8
_cell_length_a 32.4607(6)
_cell_length_b 39.2830(8)
_cell_length_c 20.2199(3)
_cell_measurement_reflns_used 37070
_cell_measurement_temperature 100.01(10)
_cell_measurement_theta_max 62.1070
_cell_measurement_theta_min 2.8080
_cell_volume 25783.5(8)
_computing_cell_refinement 'CrysAlisPro 1.171.39.46 (Rigaku OD, 2018)'
_computing_data_collection 'CrysAlisPro 1.171.39.46 (Rigaku OD, 2018)'
_computing_data_reduction 'CrysAlisPro 1.171.39.46 (Rigaku OD, 2018)'
_computing_molecular_graphics 'Olex2 1.5 (Dolomanov et al., 2009)'
_computing_publication_material 'Olex2 1.5 (Dolomanov et al., 2009)'
_computing_structure_refinement 'SHELXL 2019/2 (Sheldrick, 2015)'
_computing_structure_solution 'SHELXD  (Sheldrick, 2008)'
_diffrn_ambient_environment N~2~
_diffrn_ambient_temperature 100.01(10)
_diffrn_detector 'CCD plate'
_diffrn_detector_area_resol_mean 5.2195
_diffrn_detector_type Atlas
_diffrn_measured_fraction_theta_full 0.991
_diffrn_measured_fraction_theta_max 0.991
_diffrn_measurement_details
;
List of Runs (angles in degrees, time in seconds):

  # Type    Start    End  Width  t~exp~   \w     \q     \k     \f   Frames
#--------------------------------------------------------------------------
  1  \w    -86.00 -34.00   1.00   10.44    --    0.00 178.00 -30.00   52
  2  \w    -22.00  73.00   1.00   10.44    --    0.00  37.00-120.00   95
  3  \w     94.00 154.00   1.00   41.75    --   82.51 125.00-150.00   60
  4  \w     12.00 110.00   1.00   41.75    --   82.51 -61.00  30.00   98
  5  \w     59.00 157.00   1.00   41.75    --   82.51  30.00 -30.00   98
  6  \w     94.00 154.00   1.00   41.75    --   82.51 125.00-120.00   60
  7  \w     11.00 107.00   1.00   41.75    --   82.51 -45.00  60.00   96
  8  \w      8.00 106.00   1.00   41.75    --   82.51 -30.00 150.00   98
  9  \w    -27.00  70.00   1.00   10.44    --    0.00  57.00 -60.00   97
 10  \w    -86.00 -34.00   1.00   10.44    --    0.00 178.00  30.00   52
 11  \w     55.00 153.00   1.00   41.75    --   82.51  61.00 150.00   98
 12  \w     58.00 154.00   1.00   41.75    --   82.51  45.00-120.00   96
 13  \w     58.00 154.00   1.00   41.75    --   82.51  45.00  90.00   96
 14  \w     51.00  84.00   1.00   41.75    --   82.51  77.00   0.00   33
;
_diffrn_measurement_device 'four-circle diffractometer'
_diffrn_measurement_device_type 'SuperNova, Dual, Cu at home/near, Atlas'
_diffrn_measurement_method '\w scans'
_diffrn_orient_matrix_type 'CrysAlisPro convention (1999,Acta A55,543-557)'
_diffrn_orient_matrix_UB_11 -0.0113911000
_diffrn_orient_matrix_UB_12 0.0376579000
_diffrn_orient_matrix_UB_13 -0.0112021000
_diffrn_orient_matrix_UB_21 -0.0431482000
_diffrn_orient_matrix_UB_22 -0.0065211000
_diffrn_orient_matrix_UB_23 0.0289776000
_diffrn_orient_matrix_UB_31 0.0161417000
_diffrn_orient_matrix_UB_32 0.0087606000
_diffrn_orient_matrix_UB_33 0.0695863000
_diffrn_radiation_monochromator mirror
_diffrn_radiation_probe x-ray
_diffrn_radiation_type 'Cu K\a'
_diffrn_radiation_wavelength 1.54184
_diffrn_reflns_av_R_equivalents 0.0749
_diffrn_reflns_av_unetI/netI 0.0427
_diffrn_reflns_Laue_measured_fraction_full 0.991
_diffrn_reflns_Laue_measured_fraction_max 0.991
_diffrn_reflns_limit_h_max 37
_diffrn_reflns_limit_h_min -37
_diffrn_reflns_limit_k_max 44
_diffrn_reflns_limit_k_min -44
_diffrn_reflns_limit_l_max 22
_diffrn_reflns_limit_l_min -22
_diffrn_reflns_number 88456
_diffrn_reflns_point_group_measured_fraction_full 0.985
_diffrn_reflns_point_group_measured_fraction_max 0.985
_diffrn_reflns_theta_full 62.637
_diffrn_reflns_theta_max 62.637
_diffrn_reflns_theta_min 2.249
_diffrn_source 'micro-focus sealed X-ray tube'
_diffrn_source_type 'SuperNova (Cu) X-ray Source'
_exptl_absorpt_coefficient_mu 1.351
_exptl_absorpt_correction_T_max 1.00000
_exptl_absorpt_correction_T_min 0.80147
_exptl_absorpt_correction_type multi-scan
_exptl_absorpt_process_details
;
CrysAlisPro 1.171.39.46 (Rigaku Oxford Diffraction, 2018)
Empirical absorption correction using spherical harmonics,
 implemented in SCALE3 ABSPACK scaling algorithm.
;
_exptl_crystal_colour colourless
_exptl_crystal_colour_primary colourless
_exptl_crystal_density_diffrn 1.502
_exptl_crystal_description block
_exptl_crystal_F_000 12368
_exptl_crystal_size_max 0.4
_exptl_crystal_size_mid 0.25
_exptl_crystal_size_min 0.23
_refine_diff_density_max 0.335
_refine_diff_density_min -0.234
_refine_diff_density_rms 0.047
_refine_ls_abs_structure_details
;
 Flack x determined using 6551 quotients [(I+)-(I-)]/[(I+)+(I-)]
 (Parsons, Flack and Wagner, Acta Cryst. B69 (2013) 249-259).
;
_refine_ls_abs_structure_Flack 0.12(3)
_refine_ls_extinction_method none
_refine_ls_goodness_of_fit_ref 1.046
_refine_ls_hydrogen_treatment constr
_refine_ls_matrix_type full
_refine_ls_number_parameters 1283
_refine_ls_number_reflns 20353
_refine_ls_number_restraints 173
_refine_ls_restrained_S_all 1.058
_refine_ls_R_factor_all 0.0725
_refine_ls_R_factor_gt 0.0645
_refine_ls_shift/su_max 0.000
_refine_ls_shift/su_mean 0.000
_refine_ls_structure_factor_coef Fsqd
_refine_ls_weighting_details 'w=1/[\s^2^(Fo^2^)+(0.1403P)^2^] where P=(Fo^2^+2Fc^2^)/3'
_refine_ls_weighting_scheme calc
_refine_ls_wR_factor_gt 0.1878
_refine_ls_wR_factor_ref 0.1994
_reflns_Friedel_coverage 0.861
_reflns_Friedel_fraction_full 0.978
_reflns_Friedel_fraction_max 0.978
_reflns_number_gt 17074
_reflns_number_total 20353
_reflns_threshold_expression 'I > 2\s(I)'
_cod_data_source_file d5ra07259j2.cif
_cod_data_source_block 3
_cod_database_code 7251318
_shelx_shelxl_version_number 2019/2
_chemical_oxdiff_formula 'C40 H40 N40 O20 Cl4 F4'
_chemical_oxdiff_usercomment '100K, colourless prism'
_shelx_space_group_comment
;
The symmetry employed for this shelxl refinement is uniquely defined
by the following loop, which should always be used as a source of
symmetry information in preference to the above space-group names.
They are only intended as comments.
;
_shelx_estimated_absorpt_t_max 0.746
_shelx_estimated_absorpt_t_min 0.614
_olex2_refinement_description
;
1. Fixed Uiso
 At 1.2 times of:
  All C(H) groups, All C(H,H) groups, All N(H,H) groups
2. Restrained distances
 N25-C38
 1.45 with sigma of 0.01
 C44A-N30A
 1.54 with sigma of 0.02
 N30A-C46
 1.54 with sigma of 0.02
 N30A-C46A
 1.54 with sigma of 0.02
 N30A-C44
 1.54 with sigma of 0.02
 N14-C18
 1.45 with sigma of 0.02
 C44A-N29A
 2.34 with sigma of 0.04
 C46A-N29A
 2.34 with sigma of 0.04
 N26-C38 \\sim C38-N25
 with sigma of 0.02
 N2-C42 \\sim C42-N28
 with sigma of 0.02
 C44A-C43A \\sim C44-C45
 with sigma of 0.02
 C44A-C46A \\sim C44-C46
 with sigma of 0.02
 C43A-N29A \\sim C45-N29
 with sigma of 0.02
 N29A-C45A \\sim N29-C43
 with sigma of 0.02
 C45A-C46A \\sim C43-C46
 with sigma of 0.02
 N30A-C44A \\sim N30A-C44
 with sigma of 0.04
 N30A-C43A \\sim N30A-C45
 with sigma of 0.04
 N30A-C45A \\sim N30A-C43
 with sigma of 0.04
 N30A-C46A \\sim N30A-C46
 with sigma of 0.04
 C44A-N29A \\sim C44-N29
 with sigma of 0.04
 C44A-C45A \\sim C44-C43
 with sigma of 0.04
 C43A-C45A \\sim C45-C43
 with sigma of 0.04
 C43A-C46A \\sim C45-C46
 with sigma of 0.04
 N29A-C46A \\sim N29-C46
 with sigma of 0.04
 N14-C18 \\sim C18-N12
 with sigma of 0.02
 N17-C23 \\sim C23-N15
 with sigma of 0.02
 N19-C27 \\sim C27-N20
 with sigma of 0.02
3. Rigid bond restraints
 Cl1, C50
 with sigma for 1-2 distances of 0.001 and sigma for 1-3 distances of 0.001
 N29A, C45A
 with sigma for 1-2 distances of 0.01 and sigma for 1-3 distances of 0.01
 C43A, C44A
 with sigma for 1-2 distances of 0.01 and sigma for 1-3 distances of 0.01
 C44A, N30A
 with sigma for 1-2 distances of 0.01 and sigma for 1-3 distances of 0.01
 C46, N30A
 with sigma for 1-2 distances of 0.01 and sigma for 1-3 distances of 0.01
 N30A, C44A
 with sigma for 1-2 distances of 0.01 and sigma for 1-3 distances of 0.01
 N29A, C43A
 with sigma for 1-2 distances of 0.01 and sigma for 1-3 distances of 0.01
4. Uiso/Uaniso restraints and constraints
Cl1 \\sim C50: within 1.7A with sigma of 0.04 and sigma for terminal atoms of
0.08 within 1.7A
C46 \\sim N30A: within 1.7A with sigma of 0.04 and sigma for terminal atoms of
0.08 within 1.7A
N30A \\sim C44A: within 1.7A with sigma of 0.04 and sigma for terminal atoms of
0.08 within 1.7A
C43A \\sim N29A: within 1.7A with sigma of 0.04 and sigma for terminal atoms of
0.08 within 1.7A
Uanis(C43A) = Uanis(C43)
Uanis(N29) = Uanis(N29A)
Uanis(C45) = Uanis(C44)
Uanis(C46A) = Uanis(C44)
5. Rigid body (RIGU) restrains
 N13A, C18A
 with sigma for 1-2 distances of 0.004 and sigma for 1-3 distances of 0.004
 N13A, C17A
 with sigma for 1-2 distances of 0.004 and sigma for 1-3 distances of 0.004
 N5A, C9A
 with sigma for 1-2 distances of 0.002 and sigma for 1-3 distances of 0.002
 N8A, C14A
 with sigma for 1-2 distances of 0.002 and sigma for 1-3 distances of 0.002
 O10, C16
 with sigma for 1-2 distances of 0.002 and sigma for 1-3 distances of 0.002
 N2, C42
 with sigma for 1-2 distances of 0.002 and sigma for 1-3 distances of 0.002
 C22, O11
 with sigma for 1-2 distances of 0.004 and sigma for 1-3 distances of 0.004
 N3, C5
 with sigma for 1-2 distances of 0.002 and sigma for 1-3 distances of 0.002
 N4, C3
 with sigma for 1-2 distances of 0.004 and sigma for 1-3 distances of 0.004
 N5, C7
 with sigma for 1-2 distances of 0.004 and sigma for 1-3 distances of 0.004
 N6, C6
 with sigma for 1-2 distances of 0.002 and sigma for 1-3 distances of 0.002
 N11, C15
 with sigma for 1-2 distances of 0.002 and sigma for 1-3 distances of 0.002
 N13, C19
 with sigma for 1-2 distances of 0.002 and sigma for 1-3 distances of 0.002
 N14, C22
 with sigma for 1-2 distances of 0.004 and sigma for 1-3 distances of 0.004
 N17, C23
 with sigma for 1-2 distances of 0.004 and sigma for 1-3 distances of 0.004
 N22, C30
 with sigma for 1-2 distances of 0.004 and sigma for 1-3 distances of 0.004
 N27, C37
 with sigma for 1-2 distances of 0.002 and sigma for 1-3 distances of 0.002
 C8, C9
 with sigma for 1-2 distances of 0.002 and sigma for 1-3 distances of 0.002
 C33, C32
 with sigma for 1-2 distances of 0.002 and sigma for 1-3 distances of 0.002
 C38, C39
 with sigma for 1-2 distances of 0.002 and sigma for 1-3 distances of 0.002
 N2A, C2A
 with sigma for 1-2 distances of 0.002 and sigma for 1-3 distances of 0.002
 N6A, C8A
 with sigma for 1-2 distances of 0.004 and sigma for 1-3 distances of 0.004
 N7A, C11A
 with sigma for 1-2 distances of 0.002 and sigma for 1-3 distances of 0.002
 N9A, C12A
 with sigma for 1-2 distances of 0.002 and sigma for 1-3 distances of 0.002
 N9A, C15A
 with sigma for 1-2 distances of 0.002 and sigma for 1-3 distances of 0.002
 N11A, C17A
 with sigma for 1-2 distances of 0.004 and sigma for 1-3 distances of 0.004
 N14A, C20A
 with sigma for 1-2 distances of 0.004 and sigma for 1-3 distances of 0.004
 C51, C52
 with sigma for 1-2 distances of 0.004 and sigma for 1-3 distances of 0.004
 N30A, C46A
 with sigma for 1-2 distances of 0.004 and sigma for 1-3 distances of 0.004
 N10A, C12A
 with sigma for 1-2 distances of 0.004 and sigma for 1-3 distances of 0.004
 O6, C31
 with sigma for 1-2 distances of 0.004 and sigma for 1-3 distances of 0.004
 C26, H15A, C27
 with sigma for 1-2 distances of 0.004 and sigma for 1-3 distances of 0.004
 O1, C1
 with sigma for 1-2 distances of 0.004 and sigma for 1-3 distances of 0.004
 N12, C16
 with sigma for 1-2 distances of 0.004 and sigma for 1-3 distances of 0.004
 N28, C40
 with sigma for 1-2 distances of 0.004 and sigma for 1-3 distances of 0.004
 C34, N24
 with sigma for 1-2 distances of 0.004 and sigma for 1-3 distances of 0.004
 N1A, C2A
 with sigma for 1-2 distances of 0.004 and sigma for 1-3 distances of 0.004
 C47, N30A
 with sigma for 1-2 distances of 0.004 and sigma for 1-3 distances of 0.004
6. Others
 Sof(N29)=Sof(H29E)=Sof(H29F)=Sof(C43)=Sof(H43C)=Sof(H43D)=Sof(C44)=Sof(H44C)=
 Sof(H44D)=Sof(C46)=Sof(H46C)=Sof(H46D)=Sof(C45)=Sof(H45C)=Sof(H45D)=1-FVAR(1)
 Sof(C44A)=Sof(H44A)=Sof(H44B)=Sof(C43A)=Sof(H43A)=Sof(H43B)=Sof(N29A)=
 Sof(H29C)=Sof(H29D)=Sof(C45A)=Sof(H45A)=Sof(H45B)=Sof(C46A)=Sof(H46A)=
 Sof(H46B)=FVAR(1)
7.a Ternary CH refined with riding coordinates:
 C8(H8), C7A(H7A), C9(H9), C39(H39), C33(H33), C6A(H6AA), C38(H38), C32(H32),
 C13A(H13A), C14(H14), C2(H2), C3(H3), C12A(H12C), C19A(H19A), C27(H27),
 C21(H21), C15(H15), C18A(H18C), C20(H20), C26(H26), C2A(H2A)
7.b Secondary CH2 refined with riding coordinates:
 C4A(H4AA,H4AB), C9A(H9AA,H9AB), C16A(H16A,H16B), C3A(H3AA,H3AB), C6(H6A,H6B),
 C36(H36A,H36B), C41(H41A,H41B), C29(H29A,H29B), C17(H17A,H17B), C10A(H10A,
 H10B), C5(H5A,H5B), C35(H35A,H35B), C24(H24A,H24B), C11(H11A,H11B), C12(H12A,
 H12B), C21A(H21A,H21B), C42(H42A,H42B), C18(H18A,H18B), C44A(H44A,H44B),
 C23(H23A,H23B), C43A(H43A,H43B), C15A(H15A,H15B), N29A(H29C,H29D), C45A(H45A,
 H45B), C46A(H46A,H46B), C30(H30A,H30B), N29(H29E,H29F), C43(H43C,H43D),
 C44(H44C,H44D), C46(H46C,H46D), C45(H45C,H45D)
7.c Aromatic/amide H refined with riding coordinates:
 C52(H52), C51(H51), C49(H49)
;
_smtbx_masks_void_probe_radius 1.2
_smtbx_masks_void_truncation_radius 1.2
_olex2_submission_special_instructions 'No special instructions were received'
_oxdiff_exptl_absorpt_empirical_details
;
Empirical correction (ABSPACK) includes:
- Absorption correction using spherical harmonics
- Frame scaling
;
_oxdiff_exptl_absorpt_empirical_full_max 1.559
_oxdiff_exptl_absorpt_empirical_full_min 0.520

loop_
_space_group_symop_operation_xyz
'x, y, z'
'-x, -y, z+1/2'
'x, -y, -z'
'-x, y, -z+1/2'
'x+1/2, y+1/2, z'
'-x+1/2, -y+1/2, z+1/2'
'x+1/2, -y+1/2, -z'
'-x+1/2, y+1/2, -z+1/2'

loop_
_atom_site_label
_atom_site_type_symbol
_atom_site_fract_x
_atom_site_fract_y
_atom_site_fract_z
_atom_site_U_iso_or_equiv
_atom_site_adp_type
_atom_site_occupancy
_atom_site_site_symmetry_order
_atom_site_calc_flag
_atom_site_refinement_flags_posn
_atom_site_refinement_flags_adp
_atom_site_refinement_flags_occupancy
_atom_site_disorder_assembly
_atom_site_disorder_group
Cl1 Cl -0.20495(7) -0.73485(6) -0.64307(8) 0.1064(6) Uani 1 1 d . U . . .
O9 O -0.20499(15) -0.72691(12) -0.84044(19) 0.0903(13) Uani 1 1 d . . . . .
N4A N -0.09980(11) -0.72301(13) -0.69139(16) 0.0606(10) Uani 1 1 d . . . . .
O5A O -0.09962(11) -0.69081(11) -0.59272(16) 0.0716(10) Uani 1 1 d . . . . .
N5A N -0.13388(13) -0.66868(13) -0.8057(2) 0.0685(11) Uani 1 1 d . . . . .
C10 C -0.2190(2) -0.73965(18) -0.8883(3) 0.0808(17) Uani 1 1 d . . . . .
O2A O -0.09152(14) -0.67534(12) -0.89542(18) 0.0871(12) Uani 1 1 d . . . . .
N3A N -0.09610(13) -0.71430(12) -0.81242(17) 0.0632(10) Uani 1 1 d . . . . .
C5A C -0.10461(17) -0.68435(16) -0.8427(3) 0.0693(13) Uani 1 1 d . . . . .
O14 O -0.35242(18) -0.72983(13) -0.6061(2) 0.0998(14) Uani 1 1 d . . . . .
N27 N -0.44655(17) -0.76846(16) -0.7592(2) 0.0843(13) Uani 1 1 d . . . . .
N8A N -0.14454(16) -0.61340(12) -0.6826(2) 0.0727(12) Uani 1 1 d . . . . .
C8A C -0.10989(15) -0.69597(15) -0.6500(2) 0.0651(12) Uani 1 1 d . . . . .
O13 O -0.31815(16) -0.79726(12) -0.5061(2) 0.0933(13) Uani 1 1 d . . . . .
N10A N -0.13174(19) -0.55908(14) -0.6789(2) 0.0828(14) Uani 1 1 d . . . . .
O4A O -0.0618(2) -0.50337(12) -0.8982(2) 0.1051(17) Uani 1 1 d . . . . .
N5 N -0.29542(13) -0.77261(13) -0.98011(19) 0.0682(11) Uani 1 1 d . . . . .
N13A N -0.0409(2) -0.47369(14) -0.8070(3) 0.0962(18) Uani 1 1 d . . . . .
N22 N -0.33605(15) -0.85330(13) -0.5170(2) 0.0718(12) Uani 1 1 d . . . . .
N28 N -0.39885(19) -0.73208(14) -0.6939(2) 0.0859(15) Uani 1 1 d D . . . .
N30A N -0.29985(18) -0.84018(13) -0.7798(2) 0.0852(14) Uani 1 1 d D U . . .
O3A O -0.12548(16) -0.58233(10) -0.89570(17) 0.0844(12) Uani 1 1 d . . . . .
O2 O -0.30448(15) -0.83016(13) -1.0068(3) 0.1026(15) Uani 1 1 d . . . . .
N20 N -0.27645(15) -0.88646(12) -0.5380(2) 0.0737(12) Uani 1 1 d D . . . .
N6A N -0.13552(14) -0.67438(12) -0.6860(2) 0.0670(10) Uani 1 1 d . . . . .
C8 C -0.26307(16) -0.74798(16) -0.9806(2) 0.0692(13) Uani 1 1 d . . . . .
H8 H -0.266384 -0.731082 -1.017201 0.083 Uiso 1 1 calc R U . . .
N8 N -0.20239(14) -0.76606(14) -0.9256(2) 0.0761(13) Uani 1 1 d . . . . .
O12 O -0.22014(14) -0.85007(11) -0.54302(19) 0.0824(11) Uani 1 1 d . . . . .
C7A C -0.14846(17) -0.68918(17) -0.7509(2) 0.0720(14) Uani 1 1 d . . . . .
H7A H -0.178770 -0.693582 -0.753084 0.086 Uiso 1 1 calc R U . . .
N1 N -0.40721(13) -0.74988(14) -0.8552(2) 0.0697(11) Uani 1 1 d . . . . .
C14A C -0.12595(18) -0.58676(16) -0.6468(2) 0.0697(13) Uani 1 1 d . . . . .
N6 N -0.25400(15) -0.73163(14) -0.91775(19) 0.0757(12) Uani 1 1 d . . . . .
N19 N -0.3132(2) -0.92955(12) -0.6017(2) 0.0917(17) Uani 1 1 d D . . . .
O11 O -0.13221(17) -0.85510(13) -0.6722(2) 0.0962(13) Uani 1 1 d . . . . .
N4 N -0.31471(16) -0.71258(13) -0.8658(2) 0.0777(12) Uani 1 1 d . . . . .
N7 N -0.24032(16) -0.80365(15) -0.9995(3) 0.0838(14) Uani 1 1 d . . . . .
N12 N -0.12736(15) -0.85586(14) -0.8510(3) 0.0799(13) Uani 1 1 d D . . . .
C17A C -0.0686(3) -0.49390(17) -0.8391(4) 0.0900(19) Uani 1 1 d . . . . .
C4A C -0.07878(17) -0.75126(15) -0.6700(3) 0.0686(13) Uani 1 1 d . . . . .
H4AA H -0.093428 -0.771693 -0.686385 0.082 Uiso 1 1 calc R U . . .
H4AB H -0.079977 -0.751784 -0.621115 0.082 Uiso 1 1 calc R U . . .
N7A N -0.14956(16) -0.60887(12) -0.8035(2) 0.0715(11) Uani 1 1 d . . . . .
N25 N -0.44513(16) -0.80457(13) -0.6766(2) 0.0776(13) Uani 1 1 d D . . . .
O10 O -0.12811(14) -0.80312(10) -0.79867(19) 0.0773(10) Uani 1 1 d . . . . .
C47 C -0.2783(2) -0.81793(17) -0.7451(3) 0.0821(16) Uani 1 1 d . . . . .
N26 N -0.40886(15) -0.76479(16) -0.6054(3) 0.0872(15) Uani 1 1 d D . . . .
C9A C -0.15868(18) -0.64234(17) -0.8335(3) 0.0750(14) Uani 1 1 d . . . . .
H9AA H -0.188122 -0.647865 -0.826620 0.090 Uiso 1 1 calc R U . . .
H9AB H -0.153670 -0.641160 -0.881780 0.090 Uiso 1 1 calc R U . . .
C9 C -0.22492(16) -0.77065(16) -0.9904(2) 0.0727(14) Uani 1 1 d . . . . .
H9 H -0.207907 -0.763037 -1.028865 0.087 Uiso 1 1 calc R U . . .
N21 N -0.37447(18) -0.89291(12) -0.5882(2) 0.0768(13) Uani 1 1 d . . . . .
N9A N -0.1385(2) -0.55452(14) -0.7983(2) 0.0874(14) Uani 1 1 d . . . . .
C39 C -0.44026(18) -0.7458(2) -0.6995(3) 0.0863(17) Uani 1 1 d . . . . .
H39 H -0.461948 -0.727877 -0.695618 0.104 Uiso 1 1 calc R U . . .
N18 N -0.21712(18) -0.90617(13) -0.5894(3) 0.0840(14) Uani 1 1 d . . . . .
O8 O -0.3017(2) -0.69709(19) -0.7585(2) 0.136(3) Uani 1 1 d . . . . .
C28 C -0.2376(2) -0.87637(15) -0.5556(3) 0.0715(14) Uani 1 1 d . . . . .
C31 C -0.4040(2) -0.88152(19) -0.6320(4) 0.0891(18) Uani 1 1 d . . . . .
O1 O -0.40168(14) -0.79791(12) -0.92003(18) 0.0812(11) Uani 1 1 d . . . . .
N14 N -0.1261(3) -0.89239(13) -0.7582(3) 0.1056(19) Uani 1 1 d D . . . .
O6A O -0.10765(17) -0.59381(14) -0.5942(2) 0.1021(15) Uani 1 1 d . . . . .
N24 N -0.38195(17) -0.81220(14) -0.5419(2) 0.0803(14) Uani 1 1 d . . . . .
O7 O -0.45274(13) -0.82659(12) -0.7821(2) 0.0846(11) Uani 1 1 d . . . . .
N2 N -0.36759(18) -0.70963(15) -0.7883(2) 0.0843(14) Uani 1 1 d D . . . .
C37 C -0.44734(15) -0.80405(18) -0.7430(2) 0.0716(13) Uani 1 1 d . . . . .
C33 C -0.4048(2) -0.84303(17) -0.5467(3) 0.0855(17) Uani 1 1 d . . . . .
H33 H -0.428175 -0.842783 -0.514494 0.103 Uiso 1 1 calc R U . . .
N23 N -0.41922(17) -0.85230(15) -0.6102(3) 0.0834(14) Uani 1 1 d . . . . .
N14A N -0.0345(2) -0.47528(19) -0.6883(3) 0.1038(19) Uani 1 1 d . . . . .
O7A O -0.04011(17) -0.51259(15) -0.60139(19) 0.1044(17) Uani 1 1 d . . . . .
N12A N -0.08802(15) -0.50810(16) -0.6853(2) 0.0817(15) Uani 1 1 d . . . . .
C16A C -0.1212(2) -0.52594(18) -0.6466(3) 0.0879(19) Uani 1 1 d . . . . .
H16A H -0.111508 -0.530102 -0.600855 0.105 Uiso 1 1 calc R U . . .
H16B H -0.146013 -0.511361 -0.644389 0.105 Uiso 1 1 calc R U . . .
C7 C -0.28276(16) -0.80412(15) -1.0000(3) 0.0701(13) Uani 1 1 d . . . . .
C3A C -0.07116(14) -0.74194(16) -0.8418(2) 0.0649(13) Uani 1 1 d . . . . .
H3AA H -0.066728 -0.737278 -0.889389 0.078 Uiso 1 1 calc R U . . .
H3AB H -0.086193 -0.763777 -0.837856 0.078 Uiso 1 1 calc R U . . .
C48 C -0.2373(2) -0.8179(2) -0.7445(5) 0.102(2) Uani 1 1 d . . . . .
C20A C -0.0512(2) -0.50058(19) -0.6542(3) 0.0874(18) Uani 1 1 d . . . . .
N15 N -0.2084(3) -0.9477(2) -0.7314(3) 0.121(3) Uani 1 1 d D . . . .
C6A C -0.12254(15) -0.72257(16) -0.7547(2) 0.0665(13) Uani 1 1 d . . . . .
H6AA H -0.139776 -0.743365 -0.761679 0.080 Uiso 1 1 calc R U . . .
C38 C -0.44359(18) -0.77297(19) -0.6446(3) 0.0879(18) Uani 1 1 d D . . . .
H38 H -0.469398 -0.769346 -0.618545 0.105 Uiso 1 1 calc R U . . .
C32 C -0.3735(2) -0.87324(18) -0.5290(3) 0.0892(18) Uani 1 1 d . . . . .
H32 H -0.382346 -0.886544 -0.489315 0.107 Uiso 1 1 calc R U . . .
C34 C -0.34340(17) -0.81794(17) -0.5233(2) 0.0712(15) Uani 1 1 d . . . . .
N10 N -0.15372(16) -0.81159(15) -0.9070(3) 0.0845(14) Uani 1 1 d . . . . .
C50 C -0.2338(2) -0.7651(2) -0.6794(3) 0.0923(17) Uani 1 1 d . U . . .
N16 N -0.1643(2) -0.90487(16) -0.6694(3) 0.0917(15) Uani 1 1 d . . . . .
N17 N -0.2593(3) -0.94447(18) -0.6528(3) 0.110(2) Uani 1 1 d D . . . .
C13A C -0.16716(19) -0.59923(16) -0.7409(3) 0.0746(14) Uani 1 1 d . . . . .
H13A H -0.197442 -0.603784 -0.738718 0.090 Uiso 1 1 calc R U . . .
C1 C -0.38950(15) -0.77131(17) -0.9037(2) 0.0683(13) Uani 1 1 d . . . . .
C6 C -0.2780(2) -0.70282(18) -0.8958(3) 0.0812(15) Uani 1 1 d . . . . .
H6A H -0.261554 -0.689309 -0.864005 0.097 Uiso 1 1 calc R U . . .
H6B H -0.284309 -0.688080 -0.934180 0.097 Uiso 1 1 calc R U . . .
C22 C -0.1426(2) -0.8835(2) -0.6959(3) 0.0901(18) Uani 1 1 d . . . . .
C36 C -0.4024(3) -0.77932(18) -0.5396(3) 0.094(2) Uani 1 1 d . . . . .
H36A H -0.385577 -0.763391 -0.512935 0.113 Uiso 1 1 calc R U . . .
H36B H -0.429394 -0.781923 -0.517309 0.113 Uiso 1 1 calc R U . . .
C14 C -0.1528(2) -0.8370(2) -0.9543(3) 0.094(2) Uani 1 1 d . . . . .
H14 H -0.135006 -0.830409 -0.992640 0.113 Uiso 1 1 calc R U . . .
C41 C -0.44703(18) -0.7576(3) -0.8262(3) 0.099(3) Uani 1 1 d . . . . .
H41A H -0.464506 -0.737001 -0.829327 0.119 Uiso 1 1 calc R U . . .
H41B H -0.460283 -0.775587 -0.853030 0.119 Uiso 1 1 calc R U . . .
N11A N -0.1019(2) -0.50171(14) -0.8030(2) 0.0898(16) Uani 1 1 d . . . . .
C2 C -0.39076(18) -0.7148(2) -0.8503(3) 0.0877(18) Uani 1 1 d . . . . .
H2 H -0.411463 -0.696623 -0.859895 0.105 Uiso 1 1 calc R U . . .
C3 C -0.3570(2) -0.71803(18) -0.9022(3) 0.0811(16) Uani 1 1 d . . . . .
H3 H -0.360684 -0.700352 -0.937282 0.097 Uiso 1 1 calc R U . . .
C29 C -0.3595(3) -0.9289(2) -0.5867(5) 0.118(3) Uani 1 1 d . . . . .
H29A H -0.374536 -0.942550 -0.619979 0.141 Uiso 1 1 calc R U . . .
H29B H -0.364735 -0.938900 -0.542529 0.141 Uiso 1 1 calc R U . . .
C4 C -0.3255(3) -0.7054(2) -0.7988(4) 0.108(3) Uani 1 1 d . . . . .
F1 F -0.21951(19) -0.84195(19) -0.7772(5) 0.168(3) Uani 1 1 d . . . . .
C17 C -0.1671(3) -0.9275(2) -0.8938(4) 0.109(3) Uani 1 1 d . . . . .
H17A H -0.189606 -0.940380 -0.915188 0.131 Uiso 1 1 calc R U . . .
H17B H -0.140737 -0.938744 -0.905244 0.131 Uiso 1 1 calc R U . . .
C11A C -0.1354(2) -0.58282(15) -0.8399(3) 0.0739(14) Uani 1 1 d . . . . .
C12A C -0.1569(3) -0.56080(18) -0.7339(3) 0.0934(18) Uani 1 1 d . . . . .
H12C H -0.182438 -0.546962 -0.727616 0.112 Uiso 1 1 calc R U . . .
C10A C -0.1574(2) -0.64650(18) -0.6565(2) 0.0805(17) Uani 1 1 d . . . . .
H10A H -0.152763 -0.646844 -0.608058 0.097 Uiso 1 1 calc R U . . .
H10B H -0.187250 -0.649506 -0.664351 0.097 Uiso 1 1 calc R U . . .
N13 N -0.1723(3) -0.92844(16) -0.8265(3) 0.1052(18) Uani 1 1 d . . . . .
C19A C -0.0953(3) -0.48426(16) -0.7375(3) 0.093(2) Uani 1 1 d . . . . .
H19A H -0.119482 -0.469515 -0.726524 0.111 Uiso 1 1 calc R U . . .
C25 C -0.2974(3) -0.94155(16) -0.6577(3) 0.095(2) Uani 1 1 d . . . . .
N9 N -0.19353(18) -0.84770(17) -0.9765(3) 0.0934(16) Uani 1 1 d . . . . .
C27 C -0.2841(2) -0.92248(16) -0.5543(3) 0.0837(16) Uani 1 1 d D . . . .
H27 H -0.290605 -0.935354 -0.512957 0.100 Uiso 1 1 calc R U . . .
O6 O -0.41275(17) -0.89685(13) -0.6845(3) 0.1063(16) Uani 1 1 d . . . . .
C21 C -0.1631(2) -0.93682(17) -0.7115(3) 0.0884(19) Uani 1 1 d . . . . .
H21 H -0.148687 -0.955716 -0.687769 0.106 Uiso 1 1 calc R U . . .
N3 N -0.35811(16) -0.74979(12) -0.9296(2) 0.0755(13) Uani 1 1 d . . . . .
C5 C -0.33808(18) -0.76223(19) -0.9895(3) 0.0794(15) Uani 1 1 d . . . . .
H5A H -0.338994 -0.744071 -1.023433 0.095 Uiso 1 1 calc R U . . .
H5B H -0.353901 -0.781872 -1.006684 0.095 Uiso 1 1 calc R U . . .
C35 C -0.45260(19) -0.83828(19) -0.6451(3) 0.0831(18) Uani 1 1 d . . . . .
H35A H -0.476124 -0.835985 -0.614308 0.100 Uiso 1 1 calc R U . . .
H35B H -0.460867 -0.854571 -0.680070 0.100 Uiso 1 1 calc R U . . .
C24 C -0.1743(3) -0.9084(2) -0.6009(3) 0.098(2) Uani 1 1 d . . . . .
H24A H -0.164087 -0.930639 -0.584765 0.117 Uiso 1 1 calc R U . . .
H24B H -0.160084 -0.890307 -0.575465 0.117 Uiso 1 1 calc R U . . .
C15 C -0.1330(3) -0.8703(2) -0.9141(4) 0.0989(19) Uani 1 1 d . . . . .
H15 H -0.106913 -0.879105 -0.934207 0.119 Uiso 1 1 calc R U . . .
C11 C -0.2176(2) -0.8324(2) -1.0246(3) 0.0917(19) Uani 1 1 d . . . . .
H11A H -0.237139 -0.849374 -1.042565 0.110 Uiso 1 1 calc R U . . .
H11B H -0.199634 -0.824758 -1.061325 0.110 Uiso 1 1 calc R U . . .
C12 C -0.16111(19) -0.77569(18) -0.9207(3) 0.0860(18) Uani 1 1 d . . . . .
H12A H -0.148078 -0.762071 -0.885247 0.103 Uiso 1 1 calc R U . . .
H12B H -0.147155 -0.769776 -0.962737 0.103 Uiso 1 1 calc R U . . .
O4 O -0.2404(2) -0.95010(18) -0.8338(3) 0.131(2) Uani 1 1 d . . . . .
C21A C 0.0047(3) -0.4585(2) -0.6655(3) 0.106(2) Uani 1 1 d . . . . .
H21A H 0.003933 -0.434170 -0.677922 0.127 Uiso 1 1 calc R U . . .
H21B H 0.006209 -0.459870 -0.616692 0.127 Uiso 1 1 calc R U . . .
O5 O -0.3211(3) -0.95106(19) -0.7079(3) 0.142(2) Uani 1 1 d . . . . .
C18A C -0.0561(3) -0.46272(14) -0.7424(4) 0.096(2) Uani 1 1 d . . . . .
H18C H -0.061495 -0.437691 -0.739865 0.116 Uiso 1 1 calc R U . . .
C52 C -0.2978(3) -0.7917(2) -0.7123(4) 0.110(2) Uani 1 1 d . . . . .
H52 H -0.327019 -0.791655 -0.710443 0.132 Uiso 1 1 calc R U . . .
C19 C -0.2141(4) -0.9446(2) -0.7978(4) 0.114(2) Uani 1 1 d . . . . .
C42 C -0.3872(3) -0.70175(17) -0.7289(4) 0.108(3) Uani 1 1 d D . . . .
H42A H -0.412051 -0.687929 -0.738054 0.129 Uiso 1 1 calc R U . . .
H42B H -0.368449 -0.688031 -0.700937 0.129 Uiso 1 1 calc R U . . .
O3 O -0.2305(2) -0.9004(3) -0.9677(4) 0.154(3) Uani 1 1 d . . . . .
N11 N -0.1667(2) -0.89352(16) -0.9191(3) 0.0998(17) Uani 1 1 d . . . . .
C20 C -0.1411(3) -0.92778(17) -0.7726(3) 0.095(2) Uani 1 1 d . . . . .
H20 H -0.117793 -0.943730 -0.781654 0.113 Uiso 1 1 calc R U . . .
C40 C -0.3836(2) -0.73939(19) -0.6329(3) 0.0848(17) Uani 1 1 d . . . . .
C26 C -0.2460(2) -0.93645(17) -0.5845(4) 0.095(2) Uani 1 1 d . . . . .
H26 H -0.234150 -0.956306 -0.560085 0.114 Uiso 1 1 calc R U . . .
C18 C -0.1028(2) -0.87214(19) -0.8003(3) 0.0858(17) Uani 1 1 d D . . . .
H18A H -0.081389 -0.886361 -0.821608 0.103 Uiso 1 1 calc R U . . .
H18B H -0.088614 -0.854415 -0.773911 0.103 Uiso 1 1 calc R U . . .
C44A C -0.3003(6) -0.8753(3) -0.7569(6) 0.118(5) Uani 0.584(8) 1 d D U P A 1
H44A H -0.315711 -0.876928 -0.714811 0.142 Uiso 0.584(8) 1 calc R U P A 1
H44B H -0.271715 -0.883154 -0.748847 0.142 Uiso 0.584(8) 1 calc R U P A 1
C51 C -0.2750(2) -0.7636(2) -0.6799(5) 0.102(2) Uani 1 1 d . . . . .
H51 H -0.289254 -0.745098 -0.660127 0.122 Uiso 1 1 calc R U . . .
C23 C -0.2357(2) -0.96536(17) -0.6932(3) 0.0901(18) Uani 1 1 d D . . . .
H23A H -0.220305 -0.981674 -0.665223 0.108 Uiso 1 1 calc R U . . .
H23B H -0.254239 -0.978629 -0.722286 0.108 Uiso 1 1 calc R U . . .
C16 C -0.1356(2) -0.82156(17) -0.8483(3) 0.0808(15) Uani 1 1 d . . . . .
C13 C -0.2013(3) -0.8823(2) -0.9573(4) 0.112(3) Uani 1 1 d . . . . .
C49 C -0.2136(2) -0.7937(2) -0.7120(4) 0.099(2) Uani 1 1 d . . . . .
H49 H -0.184456 -0.795714 -0.710994 0.119 Uiso 1 1 calc R U . . .
C43A C -0.3213(5) -0.8987(4) -0.8109(8) 0.121(4) Uani 0.584(8) 1 d D U P A 1
H43A H -0.307322 -0.896948 -0.854283 0.146 Uiso 0.584(8) 1 calc R U P A 1
H43B H -0.322290 -0.922848 -0.796915 0.146 Uiso 0.584(8) 1 calc R U P A 1
C15A C -0.1359(2) -0.52169(17) -0.8236(3) 0.0835(16) Uani 1 1 d . . . . .
H15A H -0.161441 -0.509420 -0.811351 0.100 Uiso 1 1 calc R U . . .
H15B H -0.135251 -0.523249 -0.872413 0.100 Uiso 1 1 calc R U . . .
N29A N -0.3611(6) -0.8838(5) -0.8123(9) 0.143(6) Uani 0.584(8) 1 d D U P A 1
H29C H -0.369467 -0.881372 -0.769586 0.172 Uiso 0.584(8) 1 calc R U P A 1
H29D H -0.378378 -0.899069 -0.831586 0.172 Uiso 0.584(8) 1 calc R U P A 1
C45A C -0.3678(4) -0.8481(3) -0.8482(7) 0.101(4) Uani 0.584(8) 1 d D U P A 1
H45A H -0.354931 -0.847230 -0.892637 0.122 Uiso 0.584(8) 1 calc R U P A 1
H45B H -0.397138 -0.841506 -0.850957 0.122 Uiso 0.584(8) 1 calc R U P A 1
N2A N -0.03636(13) -0.75382(12) -0.68961(19) 0.0632(10) Uani 1 1 d . . . . .
N1A N -0.03046(12) -0.74476(12) -0.80765(19) 0.0623(10) Uani 1 1 d . . . . .
C46A C -0.3433(5) -0.8270(5) -0.7953(9) 0.136(5) Uani 0.584(8) 1 d D . P A 1
H46A H -0.341013 -0.803191 -0.811057 0.163 Uiso 0.584(8) 1 calc R U P A 1
H46B H -0.359413 -0.826672 -0.753764 0.163 Uiso 0.584(8) 1 calc R U P A 1
C1A C 0.00487(16) -0.73882(14) -0.8457(2) 0.0613(11) Uani 1 1 d . . . . .
C2A C -0.02426(15) -0.76704(12) -0.7534(2) 0.0559(10) Uani 1 1 d . . . . .
H2A H -0.035573 -0.790319 -0.761863 0.067 Uiso 1 1 calc R U . . .
C30 C -0.2990(2) -0.86678(19) -0.4883(3) 0.0864(17) Uani 1 1 d . . . . .
H30A H -0.305995 -0.881570 -0.450292 0.104 Uiso 1 1 calc R U . . .
H30B H -0.281533 -0.847903 -0.472023 0.104 Uiso 1 1 calc R U . . .
O1A O 0.00624(12) -0.72473(10) -0.89838(16) 0.0715(9) Uani 1 1 d . . . . .
N29 N -0.3470(5) -0.8830(5) -0.8659(10) 0.143(6) Uani 0.416(8) 1 d D . P A 2
H29E H -0.353180 -0.862938 -0.886120 0.172 Uiso 0.416(8) 1 calc R U P A 2
H29F H -0.360632 -0.899970 -0.887367 0.172 Uiso 0.416(8) 1 calc R U P A 2
C43 C -0.2982(6) -0.8897(5) -0.8693(11) 0.121(4) Uani 0.416(8) 1 d D . P A 2
H43C H -0.289344 -0.908112 -0.839100 0.146 Uiso 0.416(8) 1 calc R U P A 2
H43D H -0.288711 -0.894700 -0.914860 0.146 Uiso 0.416(8) 1 calc R U P A 2
C44 C -0.3435(6) -0.8483(7) -0.7685(12) 0.136(5) Uani 0.416(8) 1 d D . P A 2
H44C H -0.360305 -0.829467 -0.786701 0.163 Uiso 0.416(8) 1 calc R U P A 2
H44D H -0.348344 -0.848867 -0.720156 0.163 Uiso 0.416(8) 1 calc R U P A 2
C46 C -0.2838(7) -0.8541(6) -0.8453(12) 0.145(10) Uani 0.416(8) 1 d D U P A 2
H46C H -0.253341 -0.854646 -0.842512 0.174 Uiso 0.416(8) 1 calc R U P A 2
H46D H -0.291053 -0.837484 -0.880140 0.174 Uiso 0.416(8) 1 calc R U P A 2
C45 C -0.3597(11) -0.8819(10) -0.7979(15) 0.136(5) Uani 0.416(8) 1 d D . P A 2
H45C H -0.348164 -0.901509 -0.773464 0.163 Uiso 0.416(8) 1 calc R U P A 2
H45D H -0.390105 -0.882759 -0.794816 0.163 Uiso 0.416(8) 1 calc R U P A 2

loop_
_atom_site_aniso_label
_atom_site_aniso_U_11
_atom_site_aniso_U_22
_atom_site_aniso_U_33
_atom_site_aniso_U_23
_atom_site_aniso_U_13
_atom_site_aniso_U_12
Cl1 0.1233(13) 0.1376(14) 0.0583(8) -0.0076(8) 0.0157(8) -0.0359(12)
O9 0.117(3) 0.102(3) 0.052(2) 0.0166(19) -0.015(2) -0.051(3)
N4A 0.0492(18) 0.109(3) 0.0238(15) -0.0031(18) -0.0002(13) -0.002(2)
O5A 0.066(2) 0.110(3) 0.0397(17) -0.0051(17) 0.0050(14) -0.0071(19)
N5A 0.063(2) 0.093(3) 0.050(2) 0.0018(19) 0.0020(18) 0.007(2)
C10 0.085(4) 0.101(4) 0.057(3) -0.010(3) -0.010(3) -0.040(3)
O2A 0.106(3) 0.113(3) 0.0421(19) 0.0168(19) 0.0085(18) 0.028(3)
N3A 0.068(2) 0.090(3) 0.0312(17) 0.0043(18) 0.0114(16) 0.018(2)
C5A 0.069(3) 0.086(4) 0.052(3) -0.001(3) 0.005(2) 0.010(3)
O14 0.118(4) 0.097(3) 0.084(3) -0.032(2) -0.017(3) -0.020(3)
N27 0.089(3) 0.115(3) 0.048(2) -0.005(2) -0.015(2) -0.006(3)
N8A 0.100(3) 0.079(3) 0.0385(19) -0.0027(18) -0.0138(19) 0.027(2)
C8A 0.048(2) 0.091(3) 0.056(3) 0.003(2) 0.009(2) -0.010(2)
O13 0.118(3) 0.097(3) 0.066(2) -0.012(2) -0.019(2) -0.040(3)
N10A 0.112(4) 0.088(3) 0.049(2) -0.009(2) -0.022(2) 0.010(3)
O4A 0.164(5) 0.085(3) 0.066(3) -0.010(2) -0.052(3) 0.025(3)
N5 0.054(2) 0.104(3) 0.046(2) 0.008(2) -0.0053(16) -0.024(2)
N13A 0.152(5) 0.071(3) 0.066(3) 0.016(2) -0.025(3) 0.038(3)
N22 0.074(3) 0.086(3) 0.055(2) 0.001(2) -0.0054(19) -0.029(2)
N28 0.111(4) 0.097(3) 0.051(2) 0.004(2) -0.001(2) -0.044(3)
N30A 0.108(4) 0.083(3) 0.065(3) 0.016(2) -0.029(3) -0.008(3)
O3A 0.134(4) 0.079(2) 0.0402(19) -0.0081(16) -0.010(2) -0.012(2)
O2 0.093(3) 0.114(3) 0.100(3) 0.003(3) -0.032(3) -0.051(3)
N20 0.068(3) 0.077(3) 0.076(3) -0.003(2) -0.010(2) -0.016(2)
N6A 0.069(2) 0.087(3) 0.046(2) -0.0073(19) -0.0015(18) 0.006(2)
C8 0.067(3) 0.104(4) 0.037(2) 0.010(2) -0.0015(18) -0.032(3)
N8 0.067(3) 0.107(4) 0.054(2) 0.011(2) -0.022(2) -0.023(3)
O12 0.099(3) 0.090(3) 0.058(2) -0.0148(18) -0.0068(19) -0.032(2)
C7A 0.066(3) 0.119(4) 0.031(2) 0.004(3) -0.0057(19) -0.001(3)
N1 0.053(2) 0.104(3) 0.053(2) 0.008(2) 0.0001(17) 0.002(2)
C14A 0.088(3) 0.095(3) 0.026(2) -0.003(2) 0.002(2) 0.028(3)
N6 0.083(3) 0.108(3) 0.0359(19) 0.009(2) -0.0124(19) -0.027(2)
N19 0.152(5) 0.062(3) 0.061(3) -0.004(2) -0.015(3) -0.035(3)
O11 0.109(3) 0.093(3) 0.087(3) 0.008(2) 0.011(2) 0.005(3)
N4 0.079(3) 0.081(3) 0.073(3) 0.008(2) 0.003(2) -0.025(2)
N7 0.072(3) 0.103(4) 0.077(3) 0.012(3) 0.009(2) -0.016(3)
N12 0.063(2) 0.099(3) 0.078(3) 0.016(3) 0.004(2) -0.005(2)
C17A 0.121(5) 0.075(4) 0.074(4) 0.024(3) -0.036(3) 0.026(3)
C4A 0.075(3) 0.076(3) 0.055(3) 0.019(2) 0.004(2) -0.006(3)
N7A 0.087(3) 0.076(3) 0.051(2) -0.0032(19) 0.002(2) 0.013(2)
N25 0.090(3) 0.097(3) 0.046(2) 0.007(2) -0.009(2) -0.033(3)
O10 0.089(2) 0.081(2) 0.062(2) 0.0039(17) -0.0115(18) -0.013(2)
C47 0.111(5) 0.097(4) 0.038(2) 0.021(3) -0.008(3) 0.010(3)
N26 0.067(3) 0.118(4) 0.076(3) 0.026(3) -0.022(2) -0.018(3)
C9A 0.069(3) 0.098(4) 0.058(3) -0.001(3) -0.014(2) -0.005(3)
C9 0.063(3) 0.108(4) 0.047(2) -0.002(2) -0.013(2) -0.039(3)
N21 0.105(3) 0.074(3) 0.051(2) 0.008(2) -0.022(2) -0.024(3)
N9A 0.127(4) 0.092(3) 0.044(2) -0.0210(19) -0.026(2) 0.011(3)
C39 0.064(3) 0.129(5) 0.065(3) -0.005(3) 0.003(2) 0.011(3)
N18 0.093(3) 0.075(3) 0.084(3) -0.019(2) -0.005(3) -0.012(3)
O8 0.183(6) 0.172(5) 0.053(2) -0.016(3) 0.006(3) -0.101(5)
C28 0.093(4) 0.072(3) 0.049(3) -0.003(2) 0.020(3) -0.007(3)
C31 0.092(4) 0.088(4) 0.088(4) 0.012(3) -0.022(3) -0.024(4)
O1 0.092(3) 0.093(3) 0.059(2) -0.0011(19) -0.0016(18) -0.041(2)
N14 0.160(6) 0.061(3) 0.096(4) 0.010(3) -0.011(4) 0.003(3)
O6A 0.129(4) 0.126(4) 0.052(2) -0.021(2) -0.038(2) 0.034(3)
N24 0.094(3) 0.091(3) 0.056(2) -0.004(2) -0.006(2) -0.042(3)
O7 0.076(2) 0.109(3) 0.069(2) -0.019(2) 0.0110(18) -0.016(2)
N2 0.096(3) 0.092(3) 0.065(3) -0.013(2) 0.004(2) -0.009(3)
C37 0.053(3) 0.121(4) 0.041(2) -0.008(3) 0.0048(19) -0.012(3)
C33 0.122(4) 0.091(4) 0.044(3) 0.010(2) -0.008(3) -0.055(3)
N23 0.082(3) 0.093(4) 0.075(3) -0.009(3) -0.015(2) -0.033(3)
N14A 0.136(5) 0.126(5) 0.048(3) -0.026(3) -0.034(3) 0.007(4)
O7A 0.116(3) 0.153(4) 0.045(2) -0.015(2) -0.023(2) 0.049(3)
N12A 0.079(3) 0.128(4) 0.037(2) -0.016(2) -0.021(2) 0.027(3)
C16A 0.117(5) 0.102(4) 0.045(3) -0.030(3) -0.005(3) 0.030(4)
C7 0.062(3) 0.078(3) 0.070(3) -0.008(3) -0.005(2) -0.025(3)
C3A 0.044(2) 0.105(4) 0.045(2) -0.021(2) -0.0002(18) 0.021(2)
C48 0.072(4) 0.104(5) 0.130(6) -0.037(5) 0.010(4) -0.009(4)
C20A 0.113(5) 0.086(4) 0.063(4) -0.017(3) -0.036(3) 0.024(4)
N15 0.143(6) 0.164(6) 0.055(3) -0.009(3) -0.022(3) -0.057(5)
C6A 0.061(3) 0.107(4) 0.031(2) 0.015(2) 0.0050(19) -0.007(3)
C38 0.065(3) 0.148(5) 0.051(3) -0.012(3) -0.001(2) 0.001(3)
C32 0.119(4) 0.091(4) 0.057(3) -0.002(3) -0.011(3) -0.062(3)
C34 0.073(3) 0.104(4) 0.037(2) -0.010(2) -0.008(2) -0.032(3)
N10 0.077(3) 0.106(4) 0.070(3) 0.022(3) -0.012(2) -0.025(3)
C50 0.106(4) 0.112(3) 0.059(3) 0.005(2) 0.001(2) -0.012(3)
N16 0.115(4) 0.097(4) 0.063(3) -0.018(3) -0.005(3) 0.003(3)
N17 0.148(6) 0.110(5) 0.072(3) -0.028(3) -0.006(4) -0.031(4)
C13A 0.081(3) 0.095(4) 0.048(3) -0.009(3) -0.011(2) 0.005(3)
C1 0.055(3) 0.107(4) 0.044(2) -0.006(2) 0.012(2) -0.017(3)
C6 0.089(4) 0.093(3) 0.061(3) 0.017(3) -0.007(3) -0.024(3)
C22 0.099(5) 0.104(5) 0.068(3) 0.006(3) -0.002(3) 0.024(4)
C36 0.134(6) 0.086(4) 0.062(3) 0.000(3) -0.041(4) -0.004(4)
C14 0.069(3) 0.137(6) 0.075(4) 0.002(4) -0.005(3) -0.021(4)
C41 0.058(3) 0.196(8) 0.044(3) 0.007(4) 0.009(2) -0.020(4)
N11A 0.137(5) 0.080(3) 0.052(3) -0.017(2) -0.038(3) 0.023(3)
C2 0.060(3) 0.128(6) 0.076(4) 0.014(4) 0.004(3) 0.003(3)
C3 0.098(4) 0.096(4) 0.049(3) 0.011(3) 0.013(3) -0.002(3)
C29 0.153(8) 0.088(5) 0.113(6) 0.024(4) -0.054(5) -0.065(5)
C4 0.126(6) 0.116(6) 0.082(4) -0.015(4) 0.017(4) -0.066(5)
F1 0.104(3) 0.168(5) 0.232(8) -0.031(5) 0.024(4) 0.021(4)
C17 0.154(7) 0.094(5) 0.080(4) -0.023(4) 0.013(4) -0.026(5)
C11A 0.098(4) 0.074(3) 0.050(3) -0.009(2) 0.002(2) 0.023(3)
C12A 0.129(5) 0.089(4) 0.062(3) -0.018(3) -0.023(3) 0.018(4)
C10A 0.093(4) 0.111(5) 0.037(2) 0.005(3) 0.015(2) 0.020(3)
N13 0.152(5) 0.093(4) 0.071(3) -0.005(3) -0.006(3) 0.028(3)
C19A 0.143(6) 0.076(4) 0.059(3) -0.019(3) -0.039(4) 0.038(4)
C25 0.155(7) 0.064(3) 0.065(4) -0.006(3) -0.033(4) -0.001(4)
N9 0.087(3) 0.116(4) 0.077(3) 0.017(3) -0.018(3) -0.006(3)
C27 0.094(4) 0.079(4) 0.078(4) 0.020(3) -0.019(3) -0.011(3)
O6 0.122(4) 0.103(3) 0.094(3) -0.020(3) -0.050(3) -0.037(3)
C21 0.124(5) 0.072(3) 0.069(4) 0.009(3) 0.000(3) 0.026(4)
N3 0.100(3) 0.073(3) 0.053(2) 0.0076(19) 0.007(2) -0.045(2)
C5 0.071(3) 0.118(4) 0.049(2) -0.003(3) 0.001(2) -0.024(3)
C35 0.083(4) 0.118(5) 0.049(3) 0.003(3) -0.003(3) -0.047(4)
C24 0.120(6) 0.117(5) 0.056(3) -0.020(3) -0.006(3) -0.002(4)
C15 0.102(4) 0.110(5) 0.084(4) -0.003(4) -0.016(3) 0.002(4)
C11 0.105(5) 0.110(5) 0.060(3) -0.023(3) -0.009(3) 0.002(4)
C12 0.071(3) 0.108(5) 0.079(4) 0.036(3) -0.022(3) -0.014(3)
O4 0.140(5) 0.147(5) 0.106(4) -0.034(4) -0.047(4) 0.019(4)
C21A 0.144(6) 0.102(5) 0.071(4) -0.042(4) -0.036(4) 0.016(5)
O5 0.185(7) 0.135(5) 0.105(4) -0.019(4) -0.021(4) -0.049(5)
C18A 0.161(7) 0.045(3) 0.083(4) 0.015(3) -0.037(4) 0.009(4)
C52 0.093(5) 0.139(6) 0.097(5) -0.027(5) 0.026(4) -0.008(4)
C19 0.166(6) 0.119(6) 0.056(3) -0.005(4) -0.013(4) -0.005(5)
C42 0.158(7) 0.068(4) 0.097(4) -0.017(3) 0.035(4) -0.029(4)
O3 0.115(4) 0.227(9) 0.121(5) 0.008(5) -0.007(4) -0.055(5)
N11 0.130(4) 0.096(4) 0.073(3) 0.001(3) -0.026(3) -0.012(3)
C20 0.153(7) 0.069(3) 0.062(3) -0.006(3) 0.006(4) 0.004(4)
C40 0.075(4) 0.096(4) 0.083(4) -0.008(3) 0.016(3) 0.004(3)
C26 0.102(4) 0.071(4) 0.112(5) 0.012(3) -0.030(4) -0.018(3)
C18 0.085(4) 0.110(5) 0.062(3) -0.007(3) 0.007(3) 0.008(4)
C44A 0.191(15) 0.092(7) 0.072(7) 0.010(6) -0.040(8) -0.049(9)
C51 0.077(4) 0.102(5) 0.127(6) -0.025(4) 0.006(4) -0.002(4)
C23 0.112(5) 0.078(4) 0.080(4) -0.001(3) 0.007(4) -0.027(3)
C16 0.083(4) 0.086(3) 0.073(3) 0.006(3) -0.017(3) 0.009(3)
C13 0.148(7) 0.108(5) 0.080(4) -0.020(4) -0.039(5) -0.044(5)
C49 0.066(3) 0.123(6) 0.109(5) -0.010(4) 0.007(3) -0.019(4)
C43A 0.148(9) 0.092(7) 0.124(8) -0.015(6) 0.014(7) -0.068(7)
C15A 0.091(4) 0.088(3) 0.071(3) 0.002(3) -0.032(3) 0.013(3)
N29A 0.119(7) 0.158(10) 0.151(12) 0.086(10) -0.039(8) -0.076(7)
C45A 0.105(8) 0.083(7) 0.116(9) -0.012(6) 0.037(7) -0.048(6)
N2A 0.063(2) 0.084(3) 0.0428(18) -0.0030(17) 0.0005(16) -0.008(2)
N1A 0.053(2) 0.090(3) 0.0444(19) 0.0029(18) 0.0008(15) 0.001(2)
C46A 0.113(7) 0.183(15) 0.112(10) 0.009(8) -0.029(7) -0.005(8)
C1A 0.069(3) 0.080(3) 0.035(2) -0.002(2) -0.0021(19) -0.004(2)
C2A 0.073(3) 0.055(2) 0.0397(19) 0.0090(17) -0.0061(18) -0.009(2)
C30 0.093(4) 0.116(5) 0.049(3) -0.011(3) 0.003(3) -0.023(4)
O1A 0.074(2) 0.096(2) 0.0442(18) 0.0114(17) -0.0127(15) -0.0056(19)
N29 0.119(7) 0.158(10) 0.151(12) 0.086(10) -0.039(8) -0.076(7)
C43 0.148(9) 0.092(7) 0.124(8) -0.015(6) 0.014(7) -0.068(7)
C44 0.113(7) 0.183(15) 0.112(10) 0.009(8) -0.029(7) -0.005(8)
C46 0.110(13) 0.140(16) 0.183(19) -0.086(15) 0.056(13) -0.081(13)
C45 0.113(7) 0.183(15) 0.112(10) 0.009(8) -0.029(7) -0.005(8)

loop_
_atom_type_symbol
_atom_type_description
_atom_type_scat_dispersion_real
_atom_type_scat_dispersion_imag
_atom_type_scat_source
C C 0.0181 0.0091 'International Tables Vol C Tables 4.2.6.8 and 6.1.1.4'
H H 0.0000 0.0000 'International Tables Vol C Tables 4.2.6.8 and 6.1.1.4'
Cl Cl 0.3639 0.7018 'International Tables Vol C Tables 4.2.6.8 and 6.1.1.4'
F F 0.0727 0.0534 'International Tables Vol C Tables 4.2.6.8 and 6.1.1.4'
N N 0.0311 0.0180 'International Tables Vol C Tables 4.2.6.8 and 6.1.1.4'
O O 0.0492 0.0322 'International Tables Vol C Tables 4.2.6.8 and 6.1.1.4'

loop_
_geom_angle_atom_site_label_1
_geom_angle_atom_site_label_2
_geom_angle_atom_site_label_3
_geom_angle
_geom_angle_site_symmetry_1
_geom_angle_site_symmetry_3
_geom_angle_publ_flag
C8A N4A C6A 113.2(4) . . ?
C4A N4A C8A 123.0(4) . . ?
C4A N4A C6A 122.0(5) . . ?
C5A N5A C7A 113.5(5) . . ?
C5A N5A C9A 120.5(4) . . ?
C9A N5A C7A 121.4(5) . . ?
O9 C10 N8 127.8(7) . . ?
O9 C10 N6 126.8(7) . . ?
N6 C10 N8 105.5(4) . . ?
C5A N3A C3A 124.6(4) . . ?
C5A N3A C6A 115.3(4) . . ?
C3A N3A C6A 118.1(5) . . ?
N5A C5A N3A 106.8(4) . . ?
O2A C5A N5A 127.1(5) . . ?
O2A C5A N3A 125.8(5) . . ?
C37 N27 C39 113.1(5) . . ?
C41 N27 C39 125.9(7) . . ?
C41 N27 C37 120.6(6) . . ?
C14A N8A C13A 109.8(4) . . ?
C14A N8A C10A 126.6(4) . . ?
C10A N8A C13A 118.4(5) . . ?
N4A C8A N6A 107.0(4) . . ?
O5A C8A N4A 129.2(5) . . ?
O5A C8A N6A 123.8(5) . . ?
C14A N10A C16A 119.0(5) . . ?
C14A N10A C12A 116.9(6) . . ?
C12A N10A C16A 121.9(5) . . ?
C8 N5 C5 120.6(5) . . ?
C7 N5 C8 113.0(4) . . ?
C7 N5 C5 120.1(5) . . ?
C17A N13A C21A 126.9(6) . 4_553 ?
C17A N13A C18A 112.0(7) . . ?
C21A N13A C18A 120.2(7) 4_553 . ?
C34 N22 C32 111.7(5) . . ?
C34 N22 C30 122.6(5) . . ?
C30 N22 C32 124.3(5) . . ?
C42 N28 C39 120.9(7) . . ?
C40 N28 C39 109.2(5) . . ?
C40 N28 C42 121.7(6) . . ?
C47 N30A C44A 117.6(6) . . ?
C47 N30A C46A 111.8(8) . . ?
C47 N30A C44 124.8(11) . . ?
C47 N30A C46 121.2(8) . . ?
C44A N30A C46A 112.1(11) . . ?
C44 N30A C46 112.7(11) . . ?
C28 N20 C27 112.0(5) . . ?
C28 N20 C30 119.1(5) . . ?
C30 N20 C27 125.2(5) . . ?
C8A N6A C7A 112.9(4) . . ?
C8A N6A C10A 122.9(4) . . ?
C10A N6A C7A 121.5(4) . . ?
N5 C8 H8 112.1 . . ?
N5 C8 N6 116.3(4) . . ?
N5 C8 C9 101.6(5) . . ?
N6 C8 H8 112.1 . . ?
N6 C8 C9 101.8(4) . . ?
C9 C8 H8 112.1 . . ?
C10 N8 C9 111.8(5) . . ?
C10 N8 C12 122.4(5) . . ?
C12 N8 C9 119.6(5) . . ?
N5A C7A N6A 111.3(5) . . ?
N5A C7A H7A 112.5 . . ?
N5A C7A C6A 104.6(4) . . ?
N6A C7A H7A 112.5 . . ?
N6A C7A C6A 102.7(4) . . ?
C6A C7A H7A 112.5 . . ?
C1 N1 C41 121.2(6) . . ?
C1 N1 C2 117.0(4) . . ?
C41 N1 C2 119.2(6) . . ?
N10A C14A N8A 107.9(4) . . ?
O6A C14A N8A 118.5(5) . . ?
O6A C14A N10A 133.6(6) . . ?
C10 N6 C8 117.5(6) . . ?
C10 N6 C6 120.9(5) . . ?
C6 N6 C8 120.4(5) . . ?
C25 N19 C29 123.5(6) . . ?
C25 N19 C27 113.6(7) . . ?
C27 N19 C29 122.2(6) . . ?
C6 N4 C3 125.5(5) . . ?
C6 N4 C4 124.8(5) . . ?
C4 N4 C3 104.9(5) . . ?
C9 N7 C11 126.0(5) . . ?
C7 N7 C9 111.7(6) . . ?
C7 N7 C11 119.9(6) . . ?
C15 N12 C18 122.4(6) . . ?
C16 N12 C15 113.9(5) . . ?
C16 N12 C18 120.8(6) . . ?
O4A C17A N13A 120.2(8) . . ?
O4A C17A N11A 125.8(7) . . ?
N11A C17A N13A 114.0(7) . . ?
N4A C4A H4AA 108.2 . . ?
N4A C4A H4AB 108.2 . . ?
N4A C4A N2A 116.5(4) . . ?
H4AA C4A H4AB 107.3 . . ?
N2A C4A H4AA 108.2 . . ?
N2A C4A H4AB 108.2 . . ?
C13A N7A C9A 121.1(5) . . ?
C11A N7A C9A 121.5(4) . . ?
C11A N7A C13A 114.7(5) . . ?
C37 N25 C38 116.7(5) . . ?
C37 N25 C35 115.6(5) . . ?
C38 N25 C35 126.6(5) . . ?
N30A C47 C48 122.3(7) . . ?
N30A C47 C52 120.6(7) . . ?
C48 C47 C52 116.9(7) . . ?
C38 N26 C36 122.4(6) . . ?
C40 N26 C38 113.9(5) . . ?
C40 N26 C36 123.5(6) . . ?
N5A C9A N7A 111.7(4) . . ?
N5A C9A H9AA 109.3 . . ?
N5A C9A H9AB 109.3 . . ?
N7A C9A H9AA 109.3 . . ?
N7A C9A H9AB 109.3 . . ?
H9AA C9A H9AB 107.9 . . ?
C8 C9 H9 111.8 . . ?
N8 C9 C8 102.1(4) . . ?
N8 C9 H9 111.8 . . ?
N7 C9 C8 105.4(4) . . ?
N7 C9 N8 113.4(5) . . ?
N7 C9 H9 111.8 . . ?
C31 N21 C32 112.3(6) . . ?
C31 N21 C29 123.1(5) . . ?
C32 N21 C29 119.2(5) . . ?
C11A N9A C12A 115.7(6) . . ?
C15A N9A C11A 120.9(5) . . ?
C15A N9A C12A 120.7(5) . . ?
N27 C39 H39 112.5 . . ?
N27 C39 C38 99.1(6) . . ?
N28 C39 N27 113.9(5) . . ?
N28 C39 H39 112.5 . . ?
N28 C39 C38 105.4(5) . . ?
C38 C39 H39 112.5 . . ?
C28 N18 C26 107.8(5) . . ?
C24 N18 C28 123.8(5) . . ?
C24 N18 C26 124.8(6) . . ?
N20 C28 N18 107.4(5) . . ?
O12 C28 N20 128.8(5) . . ?
O12 C28 N18 123.5(6) . . ?
N23 C31 N21 109.1(6) . . ?
O6 C31 N21 123.1(7) . . ?
O6 C31 N23 127.8(7) . . ?
C22 N14 C20 106.3(6) . . ?
C18 N14 C22 127.6(6) . . ?
C18 N14 C20 126.0(6) . . ?
C33 N24 C36 121.4(6) . . ?
C34 N24 C33 111.5(6) . . ?
C34 N24 C36 125.0(5) . . ?
C4 N2 C2 112.8(5) . . ?
C4 N2 C42 123.6(6) . . ?
C42 N2 C2 122.0(6) . . ?
N25 C37 N27 104.0(5) . . ?
O7 C37 N27 124.9(5) . . ?
O7 C37 N25 130.8(7) . . ?
N24 C33 H33 110.0 . . ?
N24 C33 C32 106.5(5) . . ?
N23 C33 N24 117.0(4) . . ?
N23 C33 H33 110.0 . . ?
N23 C33 C32 102.8(6) . . ?
C32 C33 H33 110.0 . . ?
C31 N23 C33 113.6(6) . . ?
C31 N23 C35 117.4(5) . . ?
C35 N23 C33 127.6(6) . . ?
C20A N14A C21A 120.9(6) . . ?
C20A N14A C18A 118.0(7) . . ?
C18A N14A C21A 120.8(7) . . ?
C20A N12A C16A 118.7(5) . . ?
C20A N12A C19A 109.8(6) . . ?
C19A N12A C16A 124.8(5) . . ?
N10A C16A N12A 110.0(4) . . ?
N10A C16A H16A 109.7 . . ?
N10A C16A H16B 109.7 . . ?
N12A C16A H16A 109.7 . . ?
N12A C16A H16B 109.7 . . ?
H16A C16A H16B 108.2 . . ?
N5 C7 N7 106.6(5) . . ?
O2 C7 N5 127.2(5) . . ?
O2 C7 N7 125.2(6) . . ?
N3A C3A H3AA 109.5 . . ?
N3A C3A H3AB 109.5 . . ?
N3A C3A N1A 110.6(4) . . ?
H3AA C3A H3AB 108.1 . . ?
N1A C3A H3AA 109.5 . . ?
N1A C3A H3AB 109.5 . . ?
C47 C48 C49 124.0(7) . . ?
F1 C48 C47 116.3(7) . . ?
F1 C48 C49 119.7(7) . . ?
N14A C20A N12A 106.0(6) . . ?
O7A C20A N14A 128.6(7) . . ?
O7A C20A N12A 124.8(8) . . ?
C19 N15 C21 110.7(7) . . ?
C19 N15 C23 121.1(7) . . ?
C23 N15 C21 126.5(6) . . ?
N4A C6A N3A 113.3(4) . . ?
N4A C6A C7A 103.6(4) . . ?
N4A C6A H6AA 113.1 . . ?
N3A C6A C7A 99.6(4) . . ?
N3A C6A H6AA 113.1 . . ?
C7A C6A H6AA 113.1 . . ?
N25 C38 N26 119.2(6) . . ?
N25 C38 C39 106.4(5) . . ?
N25 C38 H38 109.9 . . ?
N26 C38 C39 101.0(5) . . ?
N26 C38 H38 109.9 . . ?
C39 C38 H38 109.9 . . ?
N22 C32 C33 99.6(5) . . ?
N22 C32 H32 112.6 . . ?
N21 C32 N22 116.6(6) . . ?
N21 C32 C33 101.6(5) . . ?
N21 C32 H32 112.6 . . ?
C33 C32 H32 112.6 . . ?
O13 C34 N22 121.4(6) . . ?
O13 C34 N24 127.5(7) . . ?
N24 C34 N22 110.6(5) . . ?
C14 N10 C12 124.9(6) . . ?
C16 N10 C14 112.3(6) . . ?
C16 N10 C12 120.5(6) . . ?
C51 C50 Cl1 121.9(7) . . ?
C51 C50 C49 118.6(7) . . ?
C49 C50 Cl1 119.5(6) . . ?
C22 N16 C21 108.0(6) . . ?
C22 N16 C24 128.5(6) . . ?
C24 N16 C21 118.0(6) . . ?
C25 N17 C26 110.0(7) . . ?
C25 N17 C23 123.8(7) . . ?
C23 N17 C26 120.9(8) . . ?
N8A C13A H13A 112.4 . . ?
N8A C13A C12A 100.6(4) . . ?
N7A C13A N8A 113.6(5) . . ?
N7A C13A H13A 112.4 . . ?
N7A C13A C12A 104.5(5) . . ?
C12A C13A H13A 112.4 . . ?
N1 C1 N3 101.1(5) . . ?
O1 C1 N1 126.3(5) . . ?
O1 C1 N3 132.2(5) . . ?
N6 C6 H6A 109.1 . . ?
N6 C6 H6B 109.1 . . ?
N4 C6 N6 112.4(5) . . ?
N4 C6 H6A 109.1 . . ?
N4 C6 H6B 109.1 . . ?
H6A C6 H6B 107.9 . . ?
O11 C22 N14 117.4(7) . . ?
N16 C22 O11 126.6(7) . . ?
N16 C22 N14 116.0(7) . . ?
N26 C36 H36A 109.1 . . ?
N26 C36 H36B 109.1 . . ?
N24 C36 N26 112.5(6) . . ?
N24 C36 H36A 109.1 . . ?
N24 C36 H36B 109.1 . . ?
H36A C36 H36B 107.8 . . ?
N10 C14 H14 111.1 . . ?
N10 C14 N9 113.6(6) . . ?
N10 C14 C15 103.7(5) . . ?
N9 C14 H14 111.1 . . ?
N9 C14 C15 106.0(6) . . ?
C15 C14 H14 111.1 . . ?
N27 C41 N1 116.1(5) . . ?
N27 C41 H41A 108.3 . . ?
N27 C41 H41B 108.3 . . ?
N1 C41 H41A 108.3 . . ?
N1 C41 H41B 108.3 . . ?
H41A C41 H41B 107.4 . . ?
C17A N11A C19A 105.1(6) . . ?
C17A N11A C15A 126.6(5) . . ?
C15A N11A C19A 128.3(7) . . ?
N1 C2 H2 114.2 . . ?
N1 C2 C3 97.8(5) . . ?
N2 C2 N1 111.7(5) . . ?
N2 C2 H2 114.2 . . ?
N2 C2 C3 103.3(5) . . ?
C3 C2 H2 114.2 . . ?
N4 C3 H3 110.1 . . ?
C2 C3 N4 107.1(5) . . ?
C2 C3 H3 110.1 . . ?
N3 C3 N4 109.8(5) . . ?
N3 C3 C2 109.6(6) . . ?
N3 C3 H3 110.1 . . ?
N19 C29 H29A 109.8 . . ?
N19 C29 H29B 109.8 . . ?
N21 C29 N19 109.3(5) . . ?
N21 C29 H29A 109.8 . . ?
N21 C29 H29B 109.8 . . ?
H29A C29 H29B 108.3 . . ?
O8 C4 N4 123.6(8) . . ?
O8 C4 N2 125.1(7) . . ?
N2 C4 N4 111.3(6) . . ?
H17A C17 H17B 107.8 . . ?
N13 C17 H17A 109.1 . . ?
N13 C17 H17B 109.1 . . ?
N13 C17 N11 112.4(6) . . ?
N11 C17 H17A 109.1 . . ?
N11 C17 H17B 109.1 . . ?
O3A C11A N7A 129.3(6) . . ?
O3A C11A N9A 125.8(6) . . ?
N7A C11A N9A 104.6(5) . . ?
N10A C12A N9A 118.1(7) . . ?
N10A C12A C13A 104.4(5) . . ?
N10A C12A H12C 111.2 . . ?
N9A C12A C13A 99.9(5) . . ?
N9A C12A H12C 111.2 . . ?
C13A C12A H12C 111.2 . . ?
N8A C10A H10A 109.0 . . ?
N8A C10A H10B 109.0 . . ?
N6A C10A N8A 112.7(4) . . ?
N6A C10A H10A 109.0 . . ?
N6A C10A H10B 109.0 . . ?
H10A C10A H10B 107.8 . . ?
C17 N13 C19 118.3(7) . . ?
C17 N13 C20 129.9(8) . . ?
C20 N13 C19 108.5(5) . . ?
N12A C19A N11A 111.9(5) . . ?
N12A C19A H19A 110.3 . . ?
N12A C19A C18A 105.9(5) . . ?
N11A C19A H19A 110.3 . . ?
N11A C19A C18A 108.1(7) . . ?
C18A C19A H19A 110.3 . . ?
N17 C25 N19 110.4(6) . . ?
N17 C25 O5 127.6(8) . . ?
O5 C25 N19 121.8(9) . . ?
C11 N9 C14 127.1(6) . . ?
C11 N9 C13 120.1(6) . . ?
C13 N9 C14 110.4(6) . . ?
N20 C27 H27 109.5 . . ?
N20 C27 C26 107.9(5) . . ?
N19 C27 N20 117.8(5) . . ?
N19 C27 H27 109.5 . . ?
N19 C27 C26 102.2(6) . . ?
C26 C27 H27 109.5 . . ?
N15 C21 H21 110.9 . . ?
N16 C21 N15 110.0(6) . . ?
N16 C21 H21 110.9 . . ?
C20 C21 N15 107.6(6) . . ?
C20 C21 N16 106.5(6) . . ?
C20 C21 H21 110.9 . . ?
C1 N3 C5 115.2(5) . . ?
C3 N3 C1 114.4(5) . . ?
C3 N3 C5 129.0(5) . . ?
N5 C5 H5A 108.7 . . ?
N5 C5 H5B 108.7 . . ?
N3 C5 N5 114.2(4) . . ?
N3 C5 H5A 108.7 . . ?
N3 C5 H5B 108.7 . . ?
H5A C5 H5B 107.6 . . ?
N25 C35 H35A 108.3 . . ?
N25 C35 H35B 108.3 . . ?
N23 C35 N25 115.9(5) . . ?
N23 C35 H35A 108.3 . . ?
N23 C35 H35B 108.3 . . ?
H35A C35 H35B 107.4 . . ?
N18 C24 N16 112.1(6) . . ?
N18 C24 H24A 109.2 . . ?
N18 C24 H24B 109.2 . . ?
N16 C24 H24A 109.2 . . ?
N16 C24 H24B 109.2 . . ?
H24A C24 H24B 107.9 . . ?
N12 C15 C14 100.2(6) . . ?
N12 C15 H15 113.5 . . ?
N12 C15 N11 114.8(7) . . ?
C14 C15 H15 113.5 . . ?
N11 C15 C14 99.8(6) . . ?
N11 C15 H15 113.5 . . ?
N7 C11 H11A 109.1 . . ?
N7 C11 H11B 109.1 . . ?
N9 C11 N7 112.4(5) . . ?
N9 C11 H11A 109.1 . . ?
N9 C11 H11B 109.1 . . ?
H11A C11 H11B 107.9 . . ?
N8 C12 N10 115.7(5) . . ?
N8 C12 H12A 108.4 . . ?
N8 C12 H12B 108.4 . . ?
N10 C12 H12A 108.4 . . ?
N10 C12 H12B 108.4 . . ?
H12A C12 H12B 107.4 . . ?
N13A C21A N14A 113.3(5) 4_553 . ?
N13A C21A H21A 108.9 4_553 . ?
N13A C21A H21B 108.9 4_553 . ?
N14A C21A H21A 108.9 . . ?
N14A C21A H21B 108.9 . . ?
H21A C21A H21B 107.7 . . ?
N13A C18A C19A 100.2(6) . . ?
N13A C18A H18C 113.3 . . ?
N14A C18A N13A 115.4(6) . . ?
N14A C18A C19A 99.8(6) . . ?
N14A C18A H18C 113.3 . . ?
C19A C18A H18C 113.3 . . ?
C47 C52 H52 118.6 . . ?
C47 C52 C51 122.8(7) . . ?
C51 C52 H52 118.6 . . ?
N15 C19 N13 106.1(8) . . ?
O4 C19 N15 135.5(11) . . ?
O4 C19 N13 118.4(7) . . ?
N28 C42 H42A 109.4 . . ?
N28 C42 H42B 109.4 . . ?
N2 C42 N28 111.1(6) . . ?
N2 C42 H42A 109.4 . . ?
N2 C42 H42B 109.4 . . ?
H42A C42 H42B 108.0 . . ?
C17 N11 C15 125.2(7) . . ?
C17 N11 C13 118.3(7) . . ?
C15 N11 C13 116.3(6) . . ?
N14 C20 H20 111.7 . . ?
N13 C20 N14 112.2(6) . . ?
N13 C20 H20 111.7 . . ?
C21 C20 N14 102.6(5) . . ?
C21 C20 N13 106.3(7) . . ?
C21 C20 H20 111.7 . . ?
O14 C40 N28 130.3(7) . . ?
O14 C40 N26 122.2(7) . . ?
N28 C40 N26 107.2(6) . . ?
N18 C26 H26 114.0 . . ?
N17 C26 N18 106.5(6) . . ?
N17 C26 C27 102.7(6) . . ?
N17 C26 H26 114.0 . . ?
C27 C26 N18 104.6(5) . . ?
C27 C26 H26 114.0 . . ?
N12 C18 H18A 109.1 . . ?
N12 C18 H18B 109.1 . . ?
N14 C18 N12 112.7(6) . . ?
N14 C18 H18A 109.1 . . ?
N14 C18 H18B 109.1 . . ?
H18A C18 H18B 107.8 . . ?
N30A C44A H44A 109.8 . . ?
N30A C44A H44B 109.8 . . ?
N30A C44A C43A 109.6(10) . . ?
H44A C44A H44B 108.2 . . ?
C43A C44A H44A 109.8 . . ?
C43A C44A H44B 109.8 . . ?
C50 C51 C52 118.0(7) . . ?
C50 C51 H51 121.0 . . ?
C52 C51 H51 121.0 . . ?
N15 C23 N17 112.9(7) . . ?
N15 C23 H23A 109.0 . . ?
N15 C23 H23B 109.0 . . ?
N17 C23 H23A 109.0 . . ?
N17 C23 H23B 109.0 . . ?
H23A C23 H23B 107.8 . . ?
N12 C16 N10 109.1(6) . . ?
O10 C16 N12 123.9(5) . . ?
O10 C16 N10 127.1(6) . . ?
O3 C13 N9 130.5(9) . . ?
O3 C13 N11 122.1(9) . . ?
N11 C13 N9 107.4(6) . . ?
C48 C49 C50 119.5(7) . . ?
C48 C49 H49 120.2 . . ?
C50 C49 H49 120.2 . . ?
C44A C43A H43A 111.9 . . ?
C44A C43A H43B 111.9 . . ?
H43A C43A H43B 109.6 . . ?
N29A C43A C44A 99.6(14) . . ?
N29A C43A H43A 111.9 . . ?
N29A C43A H43B 111.9 . . ?
N9A C15A N11A 117.0(5) . . ?
N9A C15A H15A 108.1 . . ?
N9A C15A H15B 108.1 . . ?
N11A C15A H15A 108.1 . . ?
N11A C15A H15B 108.1 . . ?
H15A C15A H15B 107.3 . . ?
C43A N29A H29C 107.4 . . ?
C43A N29A H29D 107.4 . . ?
C43A N29A C45A 119.7(12) . . ?
H29C N29A H29D 106.9 . . ?
C45A N29A H29C 107.4 . . ?
C45A N29A H29D 107.4 . . ?
N29A C45A H45A 112.8 . . ?
N29A C45A H45B 112.8 . . ?
H45A C45A H45B 110.2 . . ?
C46A C45A N29A 94.9(12) . . ?
C46A C45A H45A 112.8 . . ?
C46A C45A H45B 112.8 . . ?
C4A N2A C2A 122.1(4) . . ?
C1A N2A C4A 122.6(4) 4_553 . ?
C1A N2A C2A 114.5(4) 4_553 . ?
C1A N1A C3A 117.2(4) . . ?
C1A N1A C2A 114.3(4) . . ?
C2A N1A C3A 121.9(4) . . ?
N30A C46A C45A 115.2(13) . . ?
N30A C46A H46A 108.5 . . ?
N30A C46A H46B 108.5 . . ?
C45A C46A H46A 108.5 . . ?
C45A C46A H46B 108.5 . . ?
H46A C46A H46B 107.5 . . ?
N2A C1A N1A 104.6(4) 4_553 . ?
O1A C1A N2A 128.9(5) . 4_553 ?
O1A C1A N1A 126.4(5) . . ?
N2A C2A C2A 101.1(4) . 4_553 ?
N2A C2A H2A 112.4 . . ?
N1A C2A N2A 115.5(4) . . ?
N1A C2A C2A 102.1(4) . 4_553 ?
N1A C2A H2A 112.4 . . ?
C2A C2A H2A 112.4 4_553 . ?
N22 C30 N20 109.7(4) . . ?
N22 C30 H30A 109.7 . . ?
N22 C30 H30B 109.7 . . ?
N20 C30 H30A 109.7 . . ?
N20 C30 H30B 109.7 . . ?
H30A C30 H30B 108.2 . . ?
H29E N29 H29F 108.3 . . ?
C43 N29 H29E 109.8 . . ?
C43 N29 H29F 109.8 . . ?
C45 N29 H29E 109.8 . . ?
C45 N29 H29F 109.8 . . ?
C45 N29 C43 109(2) . . ?
N29 C43 H43C 112.2 . . ?
N29 C43 H43D 112.2 . . ?
H43C C43 H43D 109.8 . . ?
C46 C43 N29 97.8(16) . . ?
C46 C43 H43C 112.2 . . ?
C46 C43 H43D 112.2 . . ?
N30A C44 H44C 108.0 . . ?
N30A C44 H44D 108.0 . . ?
N30A C44 C45 117.0(19) . . ?
H44C C44 H44D 107.3 . . ?
C45 C44 H44C 108.0 . . ?
C45 C44 H44D 108.0 . . ?
N30A C46 C43 119.5(14) . . ?
N30A C46 H46C 107.4 . . ?
N30A C46 H46D 107.4 . . ?
C43 C46 H46C 107.4 . . ?
C43 C46 H46D 107.4 . . ?
H46C C46 H46D 107.0 . . ?
N29 C45 C44 107(2) . . ?
N29 C45 H45C 110.2 . . ?
N29 C45 H45D 110.2 . . ?
C44 C45 H45C 110.2 . . ?
C44 C45 H45D 110.2 . . ?
H45C C45 H45D 108.5 . . ?

loop_
_geom_bond_atom_site_label_1
_geom_bond_atom_site_label_2
_geom_bond_distance
_geom_bond_site_symmetry_2
_geom_bond_publ_flag
Cl1 C50 1.681(8) . ?
O9 C10 1.181(7) . ?
N4A C8A 1.391(7) . ?
N4A C4A 1.373(7) . ?
N4A C6A 1.478(6) . ?
O5A C8A 1.223(6) . ?
N5A C5A 1.356(7) . ?
N5A C7A 1.450(7) . ?
N5A C9A 1.427(8) . ?
C10 N8 1.391(9) . ?
C10 N6 1.322(8) . ?
O2A C5A 1.202(7) . ?
N3A C5A 1.354(7) . ?
N3A C3A 1.479(6) . ?
N3A C6A 1.484(6) . ?
O14 C40 1.207(8) . ?
N27 C39 1.512(9) . ?
N27 C37 1.436(9) . ?
N27 C41 1.420(8) . ?
N8A C14A 1.409(8) . ?
N8A C13A 1.496(7) . ?
N8A C10A 1.464(9) . ?
C8A N6A 1.393(7) . ?
O13 C34 1.205(7) . ?
N10A C14A 1.279(8) . ?
N10A C16A 1.496(8) . ?
N10A C12A 1.381(8) . ?
O4A C17A 1.273(9) . ?
N5 C8 1.428(7) . ?
N5 C7 1.365(8) . ?
N5 C5 1.456(8) . ?
N13A C17A 1.363(10) . ?
N13A C21A 1.430(11) 4_553 ?
N13A C18A 1.461(10) . ?
N22 C32 1.466(7) . ?
N22 C34 1.415(8) . ?
N22 C30 1.436(9) . ?
N28 C39 1.453(9) . ?
N28 C42 1.436(8) . ?
N28 C40 1.361(9) . ?
N30A C47 1.321(9) . ?
N30A C44A 1.456(12) . ?
N30A C46A 1.534(15) . ?
N30A C44 1.472(18) . ?
N30A C46 1.525(16) . ?
O3A C11A 1.173(7) . ?
O2 C7 1.250(7) . ?
N20 C28 1.368(8) . ?
N20 C27 1.474(8) . ?
N20 C30 1.463(8) . ?
N6A C7A 1.495(7) . ?
N6A C10A 1.435(8) . ?
C8 H8 1.0000 . ?
C8 N6 1.454(7) . ?
C8 C9 1.538(9) . ?
N8 C9 1.510(6) . ?
N8 C12 1.396(8) . ?
O12 C28 1.206(7) . ?
C7A H7A 1.0000 . ?
C7A C6A 1.560(9) . ?
N1 C1 1.414(7) . ?
N1 C41 1.452(7) . ?
N1 C2 1.481(10) . ?
C14A O6A 1.249(6) . ?
N6 C6 1.445(9) . ?
N19 C29 1.535(13) . ?
N19 C25 1.330(10) . ?
N19 C27 1.374(8) . ?
O11 C22 1.259(10) . ?
N4 C6 1.390(8) . ?
N4 C3 1.571(9) . ?
N4 C4 1.426(9) . ?
N7 C9 1.401(8) . ?
N7 C7 1.378(8) . ?
N7 C11 1.443(9) . ?
N12 C15 1.408(9) . ?
N12 C18 1.449(8) . ?
N12 C16 1.375(9) . ?
C17A N11A 1.339(10) . ?
C4A H4AA 0.9900 . ?
C4A H4AB 0.9900 . ?
C4A N2A 1.436(7) . ?
N7A C9A 1.478(8) . ?
N7A C13A 1.440(7) . ?
N7A C11A 1.342(8) . ?
N25 C37 1.344(7) . ?
N25 C38 1.401(8) . ?
N25 C35 1.489(8) . ?
O10 C16 1.261(8) . ?
C47 C48 1.331(10) . ?
C47 C52 1.377(11) . ?
N26 C38 1.415(7) . ?
N26 C36 1.463(8) . ?
N26 C40 1.406(9) . ?
C9A H9AA 0.9900 . ?
C9A H9AB 0.9900 . ?
C9 H9 1.0000 . ?
N21 C31 1.380(8) . ?
N21 C32 1.425(8) . ?
N21 C29 1.494(11) . ?
N9A C11A 1.397(8) . ?
N9A C12A 1.455(10) . ?
N9A C15A 1.390(9) . ?
C39 H39 1.0000 . ?
C39 C38 1.542(11) . ?
N18 C28 1.511(8) . ?
N18 C24 1.413(10) . ?
N18 C26 1.518(9) . ?
O8 C4 1.171(10) . ?
C31 N23 1.326(10) . ?
C31 O6 1.253(9) . ?
O1 C1 1.165(7) . ?
N14 C22 1.411(10) . ?
N14 C20 1.501(9) . ?
N14 C18 1.390(9) . ?
N24 C33 1.423(7) . ?
N24 C34 1.326(8) . ?
N24 C36 1.453(10) . ?
O7 C37 1.199(7) . ?
N2 C2 1.475(9) . ?
N2 C4 1.392(10) . ?
N2 C42 1.394(9) . ?
C33 H33 1.0000 . ?
C33 N23 1.415(7) . ?
C33 C32 1.603(12) . ?
N23 C35 1.406(9) . ?
N14A C20A 1.325(11) . ?
N14A C21A 1.505(11) . ?
N14A C18A 1.391(9) . ?
O7A C20A 1.221(8) . ?
N12A C16A 1.505(10) . ?
N12A C20A 1.383(8) . ?
N12A C19A 1.430(8) . ?
C16A H16A 0.9900 . ?
C16A H16B 0.9900 . ?
C3A H3AA 0.9900 . ?
C3A H3AB 0.9900 . ?
C3A N1A 1.495(6) . ?
C48 F1 1.291(10) . ?
C48 C49 1.390(11) . ?
N15 C21 1.584(11) . ?
N15 C19 1.360(9) . ?
N15 C23 1.365(9) . ?
C6A H6AA 1.0000 . ?
C38 H38 1.0000 . ?
C32 H32 1.0000 . ?
N10 C14 1.384(10) . ?
N10 C12 1.457(9) . ?
N10 C16 1.382(8) . ?
C50 C51 1.342(11) . ?
C50 C49 1.455(12) . ?
N16 C22 1.221(10) . ?
N16 C21 1.517(9) . ?
N16 C24 1.430(9) . ?
N17 C25 1.246(11) . ?
N17 C26 1.482(10) . ?
N17 C23 1.387(10) . ?
C13A H13A 1.0000 . ?
C13A C12A 1.552(10) . ?
C1 N3 1.423(7) . ?
C6 H6A 0.9900 . ?
C6 H6B 0.9900 . ?
C36 H36A 0.9900 . ?
C36 H36B 0.9900 . ?
C14 H14 1.0000 . ?
C14 N9 1.459(9) . ?
C14 C15 1.668(11) . ?
C41 H41A 0.9900 . ?
C41 H41B 0.9900 . ?
N11A C19A 1.508(7) . ?
N11A C15A 1.417(10) . ?
C2 H2 1.0000 . ?
C2 C3 1.524(9) . ?
C3 H3 1.0000 . ?
C3 N3 1.365(8) . ?
C29 H29A 0.9900 . ?
C29 H29B 0.9900 . ?
C17 H17A 0.9900 . ?
C17 H17B 0.9900 . ?
C17 N13 1.372(10) . ?
C17 N11 1.428(11) . ?
C12A H12C 1.0000 . ?
C10A H10A 0.9900 . ?
C10A H10B 0.9900 . ?
N13 C19 1.606(13) . ?
N13 C20 1.488(10) . ?
C19A H19A 1.0000 . ?
C19A C18A 1.531(12) . ?
C25 O5 1.329(10) . ?
N9 C11 1.383(9) . ?
N9 C13 1.437(11) . ?
C27 H27 1.0000 . ?
C27 C26 1.483(11) . ?
C21 H21 1.0000 . ?
C21 C20 1.469(10) . ?
N3 C5 1.460(8) . ?
C5 H5A 0.9900 . ?
C5 H5B 0.9900 . ?
C35 H35A 0.9900 . ?
C35 H35B 0.9900 . ?
C24 H24A 0.9900 . ?
C24 H24B 0.9900 . ?
C15 H15 1.0000 . ?
C15 N11 1.430(11) . ?
C11 H11A 0.9900 . ?
C11 H11B 0.9900 . ?
C12 H12A 0.9900 . ?
C12 H12B 0.9900 . ?
O4 C19 1.143(10) . ?
C21A H21A 0.9900 . ?
C21A H21B 0.9900 . ?
C18A H18C 1.0000 . ?
C52 H52 0.9500 . ?
C52 C51 1.480(12) . ?
C42 H42A 0.9900 . ?
C42 H42B 0.9900 . ?
O3 C13 1.202(10) . ?
N11 C13 1.432(11) . ?
C20 H20 1.0000 . ?
C26 H26 1.0000 . ?
C18 H18A 0.9900 . ?
C18 H18B 0.9900 . ?
C44A H44A 0.9900 . ?
C44A H44B 0.9900 . ?
C44A C43A 1.582(18) . ?
C51 H51 0.9500 . ?
C23 H23A 0.9900 . ?
C23 H23B 0.9900 . ?
C49 H49 0.9500 . ?
C43A H43A 0.9900 . ?
C43A H43B 0.9900 . ?
C43A N29A 1.42(2) . ?
C15A H15A 0.9900 . ?
C15A H15B 0.9900 . ?
N29A H29C 0.9100 . ?
N29A H29D 0.9100 . ?
N29A C45A 1.60(2) . ?
C45A H45A 0.9900 . ?
C45A H45B 0.9900 . ?
C45A C46A 1.570(19) . ?
N2A C1A 1.379(7) 4_553 ?
N2A C2A 1.446(6) . ?
N1A C1A 1.400(6) . ?
N1A C2A 1.417(6) . ?
C46A H46A 0.9900 . ?
C46A H46B 0.9900 . ?
C1A O1A 1.201(6) . ?
C2A C2A 1.581(10) 4_553 ?
C2A H2A 1.0000 . ?
C30 H30A 0.9900 . ?
C30 H30B 0.9900 . ?
N29 H29E 0.9100 . ?
N29 H29F 0.9100 . ?
N29 C43 1.61(3) . ?
N29 C45 1.44(3) . ?
C43 H43C 0.9900 . ?
C43 H43D 0.9900 . ?
C43 C46 1.55(2) . ?
C44 H44C 0.9900 . ?
C44 H44D 0.9900 . ?
C44 C45 1.54(3) . ?
C46 H46C 0.9900 . ?
C46 H46D 0.9900 . ?
C45 H45C 0.9900 . ?
C45 H45D 0.9900 . ?

loop_
_geom_hbond_atom_site_label_D
_geom_hbond_atom_site_label_H
_geom_hbond_atom_site_label_A
_geom_hbond_distance_DH
_geom_hbond_distance_HA
_geom_hbond_distance_DA
_geom_hbond_angle_DHA
_geom_hbond_site_symmetry_A
_geom_hbond_publ_flag
N29A H29C O6 0.91 2.30 3.123(19) 149.7 . yes
N29 H29E O1 0.91 3.08 3.94(2) 158.7 . yes

loop_
_geom_torsion_atom_site_label_1
_geom_torsion_atom_site_label_2
_geom_torsion_atom_site_label_3
_geom_torsion_atom_site_label_4
_geom_torsion
_geom_torsion_site_symmetry_1
_geom_torsion_site_symmetry_2
_geom_torsion_site_symmetry_3
_geom_torsion_site_symmetry_4
_geom_torsion_publ_flag
Cl1 C50 C51 C52 -179.2(7) . . . . ?
Cl1 C50 C49 C48 -177.1(7) . . . . ?
O9 C10 N8 C9 -168.8(6) . . . . ?
O9 C10 N8 C12 -16.8(10) . . . . ?
O9 C10 N6 C8 173.1(6) . . . . ?
O9 C10 N6 C6 5.7(9) . . . . ?
N4A C8A N6A C7A 8.3(5) . . . . ?
N4A C8A N6A C10A 169.9(5) . . . . ?
N4A C4A N2A C1A 85.9(6) . . . 4_553 ?
N4A C4A N2A C2A -83.0(7) . . . . ?
O5A C8A N6A C7A -171.1(5) . . . . ?
O5A C8A N6A C10A -9.5(8) . . . . ?
N5A C7A C6A N4A 118.3(4) . . . . ?
N5A C7A C6A N3A 1.4(5) . . . . ?
C10 N8 C9 C8 -11.1(6) . . . . ?
C10 N8 C9 N7 -123.9(6) . . . . ?
C10 N8 C12 N10 126.3(6) . . . . ?
C10 N6 C6 N4 -110.6(6) . . . . ?
N3A C3A N1A C1A -117.6(5) . . . . ?
N3A C3A N1A C2A 92.5(6) . . . . ?
C5A N5A C7A N6A 111.9(5) . . . . ?
C5A N5A C7A C6A 1.7(6) . . . . ?
C5A N5A C9A N7A -112.2(6) . . . . ?
C5A N3A C3A N1A 109.2(6) . . . . ?
C5A N3A C6A N4A -113.7(5) . . . . ?
C5A N3A C6A C7A -4.3(6) . . . . ?
N27 C39 C38 N25 7.6(6) . . . . ?
N27 C39 C38 N26 132.7(5) . . . . ?
N8A C13A C12A N10A 1.1(7) . . . . ?
N8A C13A C12A N9A 123.6(5) . . . . ?
C8A N4A C4A N2A -105.6(5) . . . . ?
C8A N4A C6A N3A 109.8(5) . . . . ?
C8A N4A C6A C7A 2.9(5) . . . . ?
C8A N6A C7A N5A -117.9(5) . . . . ?
C8A N6A C7A C6A -6.4(5) . . . . ?
C8A N6A C10A N8A 116.8(5) . . . . ?
O4A C17A N11A C19A -179.5(5) . . . . ?
O4A C17A N11A C15A -0.4(9) . . . . ?
N5 C8 N6 C10 109.4(6) . . . . ?
N5 C8 N6 C6 -83.2(7) . . . . ?
N5 C8 C9 N8 -114.0(4) . . . . ?
N5 C8 C9 N7 4.7(5) . . . . ?
N13A C17A N11A C19A -0.2(6) . . . . ?
N13A C17A N11A C15A 178.9(5) . . . . ?
N28 C39 C38 N25 -110.5(6) . . . . ?
N28 C39 C38 N26 14.7(6) . . . . ?
N30A C47 C48 F1 -3.5(12) . . . . ?
N30A C47 C48 C49 175.9(8) . . . . ?
N30A C47 C52 C51 -172.0(7) . . . . ?
N30A C44A C43A N29A -61.4(15) . . . . ?
N30A C44 C45 N29 -49(4) . . . . ?
N20 C27 C26 N18 -4.0(7) . . . . ?
N20 C27 C26 N17 -115.1(5) . . . . ?
N6A C7A C6A N4A 2.0(5) . . . . ?
N6A C7A C6A N3A -114.9(4) . . . . ?
C8 N5 C7 O2 -177.3(5) . . . . ?
C8 N5 C7 N7 13.8(6) . . . . ?
C8 N5 C5 N3 -82.6(6) . . . . ?
C8 N6 C6 N4 82.3(6) . . . . ?
N8 C10 N6 C8 -7.0(7) . . . . ?
N8 C10 N6 C6 -174.3(5) . . . . ?
C7A N5A C5A O2A 168.9(6) . . . . ?
C7A N5A C5A N3A -4.3(6) . . . . ?
C7A N5A C9A N7A 93.8(6) . . . . ?
C7A N6A C10A N8A -83.1(7) . . . . ?
N1 C1 N3 C3 -1.9(6) . . . . ?
N1 C1 N3 C5 -169.8(5) . . . . ?
N1 C2 C3 N4 -117.2(5) . . . . ?
N1 C2 C3 N3 1.8(6) . . . . ?
C14A N8A C13A N7A 113.4(5) . . . . ?
C14A N8A C13A C12A 2.3(6) . . . . ?
C14A N8A C10A N6A -117.2(6) . . . . ?
C14A N10A C16A N12A 118.2(6) . . . . ?
C14A N10A C12A N9A -114.4(7) . . . . ?
C14A N10A C12A C13A -4.6(8) . . . . ?
N6 C10 N8 C9 11.3(6) . . . . ?
N6 C10 N8 C12 163.3(5) . . . . ?
N6 C8 C9 N8 6.3(5) . . . . ?
N6 C8 C9 N7 125.0(4) . . . . ?
N19 C27 C26 N18 120.8(5) . . . . ?
N19 C27 C26 N17 9.7(6) . . . . ?
N4 C3 N3 C1 117.3(5) . . . . ?
N4 C3 N3 C5 -76.8(7) . . . . ?
N12 C15 N11 C17 -75.2(10) . . . . ?
N12 C15 N11 C13 110.2(8) . . . . ?
C17A N13A C18A N14A 113.9(7) . . . . ?
C17A N13A C18A C19A 7.8(6) . . . . ?
C17A N11A C19A N12A -111.0(7) . . . . ?
C17A N11A C19A C18A 5.2(6) . . . . ?
C17A N11A C15A N9A 105.4(7) . . . . ?
C4A N4A C8A O5A 7.1(8) . . . . ?
C4A N4A C8A N6A -172.3(4) . . . . ?
C4A N4A C6A N3A -84.7(6) . . . . ?
C4A N4A C6A C7A 168.4(4) . . . . ?
C4A N2A C2A N1A 75.2(6) . . . . ?
C4A N2A C2A C2A -175.5(4) . . . 4_553 ?
N7A C13A C12A N10A -116.9(6) . . . . ?
N7A C13A C12A N9A 5.6(6) . . . . ?
C47 N30A C44A C43A -170.8(10) . . . . ?
C47 N30A C46A C45A 167.9(11) . . . . ?
C47 N30A C44 C45 -161(2) . . . . ?
C47 N30A C46 C43 153.6(18) . . . . ?
C47 C48 C49 C50 -3.9(14) . . . . ?
C47 C52 C51 C50 -4.1(13) . . . . ?
C9A N5A C5A O2A 12.9(9) . . . . ?
C9A N5A C5A N3A -160.3(5) . . . . ?
C9A N5A C7A N6A -92.4(6) . . . . ?
C9A N5A C7A C6A 157.4(5) . . . . ?
C9A N7A C13A N8A 81.5(7) . . . . ?
C9A N7A C13A C12A -169.7(5) . . . . ?
C9A N7A C11A O3A -6.0(10) . . . . ?
C9A N7A C11A N9A 168.4(5) . . . . ?
C9 C8 N6 C10 0.0(6) . . . . ?
C9 C8 N6 C6 167.4(5) . . . . ?
C9 N8 C12 N10 -83.8(7) . . . . ?
C9 N7 C7 N5 -10.2(6) . . . . ?
C9 N7 C7 O2 -179.4(5) . . . . ?
C9 N7 C11 N9 81.1(8) . . . . ?
N21 C31 N23 C33 -6.2(8) . . . . ?
N21 C31 N23 C35 -174.0(5) . . . . ?
C39 N27 C37 N25 4.6(6) . . . . ?
C39 N27 C37 O7 178.5(5) . . . . ?
C39 N27 C41 N1 75.9(10) . . . . ?
C39 N28 C42 N2 -96.2(9) . . . . ?
C39 N28 C40 O14 -171.7(7) . . . . ?
C39 N28 C40 N26 15.3(8) . . . . ?
C28 N20 C27 N19 -114.2(7) . . . . ?
C28 N20 C27 C26 0.7(7) . . . . ?
C28 N20 C30 N22 118.7(6) . . . . ?
C28 N18 C24 N16 -109.3(7) . . . . ?
C28 N18 C26 N17 114.1(7) . . . . ?
C28 N18 C26 C27 5.7(7) . . . . ?
C31 N21 C32 N22 -114.2(7) . . . . ?
C31 N21 C32 C33 -7.1(6) . . . . ?
C31 N21 C29 N19 118.6(7) . . . . ?
C31 N23 C35 N25 -117.2(6) . . . . ?
O1 C1 N3 C3 170.9(7) . . . . ?
O1 C1 N3 C5 3.0(10) . . . . ?
N24 C33 N23 C31 117.9(7) . . . . ?
N24 C33 N23 C35 -75.7(9) . . . . ?
N24 C33 C32 N22 -0.4(5) . . . . ?
N24 C33 C32 N21 -120.3(5) . . . . ?
N2 C2 C3 N4 -2.7(7) . . . . ?
N2 C2 C3 N3 116.4(6) . . . . ?
C37 N27 C39 N28 103.9(7) . . . . ?
C37 N27 C39 C38 -7.6(6) . . . . ?
C37 N27 C41 N1 -96.5(8) . . . . ?
C37 N25 C38 N26 -119.1(6) . . . . ?
C37 N25 C38 C39 -6.0(7) . . . . ?
C37 N25 C35 N23 116.3(6) . . . . ?
C33 N24 C34 O13 -169.0(5) . . . . ?
C33 N24 C34 N22 3.0(6) . . . . ?
C33 N24 C36 N26 -89.7(7) . . . . ?
C33 N23 C35 N25 76.9(7) . . . . ?
N23 C33 C32 N22 123.1(5) . . . . ?
N23 C33 C32 N21 3.3(6) . . . . ?
N12A C19A C18A N13A 112.4(5) . . . . ?
N12A C19A C18A N14A -5.8(7) . . . . ?
C16A N10A C14A N8A 170.1(5) . . . . ?
C16A N10A C14A O6A -11.2(11) . . . . ?
C16A N10A C12A N9A 82.3(8) . . . . ?
C16A N10A C12A C13A -168.0(6) . . . . ?
C16A N12A C20A N14A -157.7(6) . . . . ?
C16A N12A C20A O7A 14.2(9) . . . . ?
C16A N12A C19A N11A -84.9(8) . . . . ?
C16A N12A C19A C18A 157.6(5) . . . . ?
C7 N5 C8 N6 -121.0(6) . . . . ?
C7 N5 C8 C9 -11.4(5) . . . . ?
C7 N5 C5 N3 127.2(5) . . . . ?
C7 N7 C9 C8 3.1(6) . . . . ?
C7 N7 C9 N8 113.9(6) . . . . ?
C7 N7 C11 N9 -117.8(7) . . . . ?
C3A N3A C5A N5A 169.2(5) . . . . ?
C3A N3A C5A O2A -4.2(9) . . . . ?
C3A N3A C6A N4A 81.5(6) . . . . ?
C3A N3A C6A C7A -169.1(4) . . . . ?
C3A N1A C1A N2A -160.4(5) . . . 4_553 ?
C3A N1A C1A O1A 17.3(8) . . . . ?
C3A N1A C2A N2A -83.9(6) . . . . ?
C3A N1A C2A C2A 167.5(4) . . . 4_553 ?
C48 C47 C52 C51 2.5(12) . . . . ?
C20A N14A C21A N13A 91.7(8) . . . 4_553 ?
C20A N14A C18A N13A -103.1(9) . . . . ?
C20A N14A C18A C19A 3.2(8) . . . . ?
C20A N12A C16A N10A -120.5(6) . . . . ?
C20A N12A C19A N11A 124.4(7) . . . . ?
C20A N12A C19A C18A 6.9(7) . . . . ?
N15 C21 C20 N14 125.0(6) . . . . ?
N15 C21 C20 N13 7.0(7) . . . . ?
C6A N4A C8A O5A 172.5(5) . . . . ?
C6A N4A C8A N6A -6.9(5) . . . . ?
C6A N4A C4A N2A 90.3(6) . . . . ?
C6A N3A C5A N5A 5.5(6) . . . . ?
C6A N3A C5A O2A -167.8(6) . . . . ?
C6A N3A C3A N1A -87.6(6) . . . . ?
C38 N25 C37 N27 1.1(7) . . . . ?
C38 N25 C37 O7 -172.3(6) . . . . ?
C38 N25 C35 N23 -76.1(8) . . . . ?
C38 N26 C36 N24 85.5(9) . . . . ?
C38 N26 C40 O14 -178.9(6) . . . . ?
C38 N26 C40 N28 -5.2(8) . . . . ?
C32 N22 C34 O13 169.2(5) . . . . ?
C32 N22 C34 N24 -3.3(6) . . . . ?
C32 N22 C30 N20 77.3(7) . . . . ?
C32 N21 C31 N23 8.7(7) . . . . ?
C32 N21 C31 O6 -173.3(6) . . . . ?
C32 N21 C29 N19 -89.5(8) . . . . ?
C32 C33 N23 C31 1.7(7) . . . . ?
C32 C33 N23 C35 168.0(5) . . . . ?
C34 N22 C32 N21 110.3(6) . . . . ?
C34 N22 C32 C33 2.1(5) . . . . ?
C34 N22 C30 N20 -117.0(6) . . . . ?
C34 N24 C33 N23 -115.8(7) . . . . ?
C34 N24 C33 C32 -1.5(6) . . . . ?
C34 N24 C36 N26 108.5(6) . . . . ?
N10 C14 N9 C11 83.6(9) . . . . ?
N10 C14 N9 C13 -114.3(7) . . . . ?
N10 C14 C15 N12 0.6(7) . . . . ?
N10 C14 C15 N11 118.2(6) . . . . ?
N16 C21 C20 N14 7.1(8) . . . . ?
N16 C21 C20 N13 -110.9(6) . . . . ?
C13A N8A C14A N10A -5.1(6) . . . . ?
C13A N8A C14A O6A 176.0(5) . . . . ?
C13A N8A C10A N6A 91.1(6) . . . . ?
C13A N7A C9A N5A -81.1(6) . . . . ?
C13A N7A C11A O3A -167.2(7) . . . . ?
C13A N7A C11A N9A 7.2(7) . . . . ?
C1 N1 C41 N27 109.0(7) . . . . ?
C1 N1 C2 N2 -110.9(5) . . . . ?
C1 N1 C2 C3 -3.2(6) . . . . ?
C1 N3 C5 N5 -110.8(6) . . . . ?
C6 N4 C3 C2 -158.4(6) . . . . ?
C6 N4 C3 N3 82.7(7) . . . . ?
C6 N4 C4 O8 -16.8(14) . . . . ?
C6 N4 C4 N2 163.2(6) . . . . ?
C22 N14 C20 N13 109.4(7) . . . . ?
C22 N14 C20 C21 -4.4(8) . . . . ?
C22 N14 C18 N12 -96.2(9) . . . . ?
C22 N16 C21 N15 -124.3(6) . . . . ?
C22 N16 C21 C20 -8.1(8) . . . . ?
C22 N16 C24 N18 120.1(8) . . . . ?
C36 N26 C38 N25 -75.7(8) . . . . ?
C36 N26 C38 C39 168.3(6) . . . . ?
C36 N26 C40 O14 6.6(11) . . . . ?
C36 N26 C40 N28 -179.7(7) . . . . ?
C36 N24 C33 N23 80.3(8) . . . . ?
C36 N24 C33 C32 -165.5(5) . . . . ?
C36 N24 C34 O13 -5.7(9) . . . . ?
C36 N24 C34 N22 166.2(5) . . . . ?
C14 N10 C12 N8 83.8(8) . . . . ?
C14 N10 C16 N12 -8.9(8) . . . . ?
C14 N10 C16 O10 172.4(6) . . . . ?
C14 N9 C11 N7 -82.3(9) . . . . ?
C14 N9 C13 O3 -177.9(10) . . . . ?
C14 N9 C13 N11 3.6(9) . . . . ?
C14 C15 N11 C17 178.7(7) . . . . ?
C14 C15 N11 C13 4.1(9) . . . . ?
C41 N27 C39 N28 -69.0(8) . . . . ?
C41 N27 C39 C38 179.5(6) . . . . ?
C41 N27 C37 N25 177.9(5) . . . . ?
C41 N27 C37 O7 -8.2(9) . . . . ?
C41 N1 C1 O1 -8.4(9) . . . . ?
C41 N1 C1 N3 164.9(5) . . . . ?
C41 N1 C2 N2 87.1(6) . . . . ?
C41 N1 C2 C3 -165.3(5) . . . . ?
N11A C19A C18A N13A -7.7(6) . . . . ?
N11A C19A C18A N14A -125.9(6) . . . . ?
C2 N1 C1 O1 -170.1(6) . . . . ?
C2 N1 C1 N3 3.3(6) . . . . ?
C2 N1 C41 N27 -89.8(9) . . . . ?
C2 N2 C4 N4 -9.3(10) . . . . ?
C2 N2 C4 O8 170.7(9) . . . . ?
C2 N2 C42 N28 88.4(9) . . . . ?
C2 C3 N3 C1 0.0(7) . . . . ?
C2 C3 N3 C5 165.9(6) . . . . ?
C3 N4 C6 N6 -90.0(7) . . . . ?
C3 N4 C4 O8 -173.1(9) . . . . ?
C3 N4 C4 N2 6.8(8) . . . . ?
C3 N3 C5 N5 83.5(8) . . . . ?
C29 N19 C25 N17 -168.8(7) . . . . ?
C29 N19 C25 O5 6.4(10) . . . . ?
C29 N19 C27 N20 -78.8(8) . . . . ?
C29 N19 C27 C26 163.1(6) . . . . ?
C29 N21 C31 N23 162.4(7) . . . . ?
C29 N21 C31 O6 -19.6(11) . . . . ?
C29 N21 C32 N22 91.0(7) . . . . ?
C29 N21 C32 C33 -162.0(6) . . . . ?
C4 N4 C6 N6 118.5(8) . . . . ?
C4 N4 C3 C2 -2.3(7) . . . . ?
C4 N4 C3 N3 -121.2(6) . . . . ?
C4 N2 C2 N1 111.3(6) . . . . ?
C4 N2 C2 C3 7.1(8) . . . . ?
C4 N2 C42 N28 -107.4(9) . . . . ?
F1 C48 C49 C50 175.4(9) . . . . ?
C17 N13 C19 N15 169.9(8) . . . . ?
C17 N13 C19 O4 -11.2(12) . . . . ?
C17 N13 C20 N14 80.5(9) . . . . ?
C17 N13 C20 C21 -168.0(7) . . . . ?
C17 N11 C13 N9 179.9(7) . . . . ?
C17 N11 C13 O3 1.2(13) . . . . ?
C11A N7A C9A N5A 118.9(6) . . . . ?
C11A N7A C13A N8A -117.2(6) . . . . ?
C11A N7A C13A C12A -8.5(7) . . . . ?
C11A N9A C12A N10A 110.3(7) . . . . ?
C11A N9A C12A C13A -1.9(7) . . . . ?
C11A N9A C15A N11A -115.4(7) . . . . ?
C12A N10A C14A N8A 6.3(8) . . . . ?
C12A N10A C14A O6A -175.0(7) . . . . ?
C12A N10A C16A N12A -78.8(8) . . . . ?
C12A N9A C11A O3A 171.7(7) . . . . ?
C12A N9A C11A N7A -3.0(7) . . . . ?
C12A N9A C15A N11A 84.0(8) . . . . ?
C10A N8A C14A N10A -158.8(6) . . . . ?
C10A N8A C14A O6A 22.3(8) . . . . ?
C10A N8A C13A N7A -90.5(6) . . . . ?
C10A N8A C13A C12A 158.4(5) . . . . ?
C10A N6A C7A N5A 80.3(6) . . . . ?
C10A N6A C7A C6A -168.3(5) . . . . ?
N13 C17 N11 C15 76.5(11) . . . . ?
N13 C17 N11 C13 -109.0(9) . . . . ?
C19A N12A C16A N10A 91.2(7) . . . . ?
C19A N12A C20A N14A -4.9(7) . . . . ?
C19A N12A C20A O7A 166.9(6) . . . . ?
C19A N11A C15A N9A -75.7(8) . . . . ?
C25 N19 C29 N21 -109.3(7) . . . . ?
C25 N19 C27 N20 110.2(7) . . . . ?
C25 N19 C27 C26 -7.8(7) . . . . ?
C25 N17 C26 N18 -119.1(7) . . . . ?
C25 N17 C26 C27 -9.5(8) . . . . ?
C25 N17 C23 N15 116.0(9) . . . . ?
N9 C14 C15 N12 -119.3(6) . . . . ?
N9 C14 C15 N11 -1.7(7) . . . . ?
C27 N20 C28 O12 -171.2(6) . . . . ?
C27 N20 C28 N18 3.0(6) . . . . ?
C27 N20 C30 N22 -84.7(7) . . . . ?
C27 N19 C29 N21 80.6(7) . . . . ?
C27 N19 C25 N17 2.0(9) . . . . ?
C27 N19 C25 O5 177.2(6) . . . . ?
O6 C31 N23 C33 175.9(7) . . . . ?
O6 C31 N23 C35 8.1(10) . . . . ?
C21 N15 C19 N13 -3.9(10) . . . . ?
C21 N15 C19 O4 177.5(11) . . . . ?
C21 N15 C23 N17 87.8(11) . . . . ?
C21 N16 C22 O11 -171.5(7) . . . . ?
C21 N16 C22 N14 5.4(9) . . . . ?
C21 N16 C24 N18 -89.4(8) . . . . ?
C5 N5 C8 N6 86.9(6) . . . . ?
C5 N5 C8 C9 -163.6(4) . . . . ?
C5 N5 C7 O2 -24.9(9) . . . . ?
C5 N5 C7 N7 166.1(5) . . . . ?
C35 N25 C37 N27 169.9(5) . . . . ?
C35 N25 C37 O7 -3.5(9) . . . . ?
C35 N25 C38 N26 73.5(8) . . . . ?
C35 N25 C38 C39 -173.4(5) . . . . ?
C24 N18 C28 N20 -164.7(6) . . . . ?
C24 N18 C28 O12 9.8(10) . . . . ?
C24 N18 C26 N17 -86.9(8) . . . . ?
C24 N18 C26 C27 164.7(6) . . . . ?
C24 N16 C22 O11 -18.7(13) . . . . ?
C24 N16 C22 N14 158.2(8) . . . . ?
C24 N16 C21 N15 79.5(7) . . . . ?
C24 N16 C21 C20 -164.2(7) . . . . ?
C15 N12 C18 N14 -93.5(7) . . . . ?
C15 N12 C16 O10 -171.7(7) . . . . ?
C15 N12 C16 N10 9.5(8) . . . . ?
C15 C14 N9 C11 -163.2(7) . . . . ?
C15 C14 N9 C13 -1.1(8) . . . . ?
C15 N11 C13 N9 -5.1(10) . . . . ?
C15 N11 C13 O3 176.2(9) . . . . ?
C11 N7 C9 C8 165.6(5) . . . . ?
C11 N7 C9 N8 -83.6(7) . . . . ?
C11 N7 C7 N5 -173.8(5) . . . . ?
C11 N7 C7 O2 17.0(9) . . . . ?
C11 N9 C13 O3 -14.4(15) . . . . ?
C11 N9 C13 N11 167.1(6) . . . . ?
C12 N8 C9 C8 -164.0(5) . . . . ?
C12 N8 C9 N7 83.2(6) . . . . ?
C12 N10 C14 N9 -77.8(8) . . . . ?
C12 N10 C14 C15 167.6(6) . . . . ?
C12 N10 C16 N12 -172.5(5) . . . . ?
C12 N10 C16 O10 8.8(10) . . . . ?
C21A N13A C17A O4A 5.8(9) 4_553 . . . ?
C21A N13A C17A N11A -173.5(6) 4_553 . . . ?
C21A N13A C18A N14A -76.9(8) 4_553 . . . ?
C21A N13A C18A C19A 177.0(5) 4_553 . . . ?
C21A N14A C20A O7A 3.9(12) . . . . ?
C21A N14A C20A N12A 175.4(6) . . . . ?
C21A N14A C18A N13A 82.3(8) . . . . ?
C21A N14A C18A C19A -171.3(6) . . . . ?
C18A N13A C17A O4A 174.1(5) . . . . ?
C18A N13A C17A N11A -5.2(6) . . . . ?
C18A N14A C20A O7A -170.6(7) . . . . ?
C18A N14A C20A N12A 0.8(9) . . . . ?
C18A N14A C21A N13A -93.9(9) . . . 4_553 ?
C52 C47 C48 F1 -177.8(8) . . . . ?
C52 C47 C48 C49 1.5(13) . . . . ?
C19 N15 C21 N16 113.9(8) . . . . ?
C19 N15 C21 C20 -1.7(10) . . . . ?
C19 N15 C23 N17 -108.6(10) . . . . ?
C19 N13 C20 N14 -120.8(7) . . . . ?
C19 N13 C20 C21 -9.3(7) . . . . ?
C42 N28 C39 N27 84.2(8) . . . . ?
C42 N28 C39 C38 -168.1(6) . . . . ?
C42 N28 C40 O14 -22.9(12) . . . . ?
C42 N28 C40 N26 164.1(7) . . . . ?
C42 N2 C2 N1 -83.0(7) . . . . ?
C42 N2 C2 C3 172.8(6) . . . . ?
C42 N2 C4 N4 -174.7(7) . . . . ?
C42 N2 C4 O8 5.3(14) . . . . ?
N11 C17 N13 C19 113.4(8) . . . . ?
N11 C17 N13 C20 -89.7(10) . . . . ?
C20 N14 C22 O11 176.5(6) . . . . ?
C20 N14 C22 N16 -0.7(9) . . . . ?
C20 N14 C18 N12 79.7(9) . . . . ?
C20 N13 C19 N15 8.4(9) . . . . ?
C20 N13 C19 O4 -172.7(8) . . . . ?
C40 N28 C39 N27 -126.7(6) . . . . ?
C40 N28 C39 C38 -19.1(7) . . . . ?
C40 N28 C42 N2 118.5(8) . . . . ?
C40 N26 C38 N25 109.7(7) . . . . ?
C40 N26 C38 C39 -6.2(7) . . . . ?
C40 N26 C36 N24 -100.5(8) . . . . ?
C26 N18 C28 N20 -5.5(6) . . . . ?
C26 N18 C28 O12 169.1(6) . . . . ?
C26 N18 C24 N16 94.9(9) . . . . ?
C26 N17 C25 N19 5.1(9) . . . . ?
C26 N17 C25 O5 -169.8(7) . . . . ?
C26 N17 C23 N15 -92.3(9) . . . . ?
C18 N12 C15 C14 -166.7(5) . . . . ?
C18 N12 C15 N11 87.4(8) . . . . ?
C18 N12 C16 O10 -10.6(9) . . . . ?
C18 N12 C16 N10 170.6(5) . . . . ?
C18 N14 C22 O11 -6.9(11) . . . . ?
C18 N14 C22 N16 175.8(7) . . . . ?
C18 N14 C20 N13 -67.2(10) . . . . ?
C18 N14 C20 C21 179.0(7) . . . . ?
C44A N30A C47 C48 71.4(12) . . . . ?
C44A N30A C47 C52 -114.5(11) . . . . ?
C44A N30A C46A C45A -57.5(16) . . . . ?
C44A C43A N29A C45A 75.1(18) . . . . ?
C51 C50 C49 C48 2.1(12) . . . . ?
C23 N15 C21 N16 -81.2(10) . . . . ?
C23 N15 C21 C20 163.3(8) . . . . ?
C23 N15 C19 N13 -169.9(8) . . . . ?
C23 N15 C19 O4 11.6(19) . . . . ?
C23 N17 C25 N19 159.4(6) . . . . ?
C23 N17 C25 O5 -15.4(14) . . . . ?
C23 N17 C26 N18 85.6(8) . . . . ?
C23 N17 C26 C27 -164.7(6) . . . . ?
C16 N12 C15 C14 -6.0(7) . . . . ?
C16 N12 C15 N11 -111.8(7) . . . . ?
C16 N12 C18 N14 107.1(7) . . . . ?
C16 N10 C14 N9 119.5(7) . . . . ?
C16 N10 C14 C15 4.9(7) . . . . ?
C16 N10 C12 N8 -114.8(7) . . . . ?
C13 N9 C11 N7 117.1(8) . . . . ?
C49 C50 C51 C52 1.6(12) . . . . ?
C43A N29A C45A C46A -69.9(19) . . . . ?
C15A N9A C11A O3A 10.1(10) . . . . ?
C15A N9A C11A N7A -164.5(6) . . . . ?
C15A N9A C12A N10A -88.0(8) . . . . ?
C15A N9A C12A C13A 159.7(5) . . . . ?
C15A N11A C19A N12A 70.0(8) . . . . ?
C15A N11A C19A C18A -173.8(5) . . . . ?
N29A C45A C46A N30A 52.3(16) . . . . ?
C46A N30A C47 C48 -156.8(11) . . . . ?
C46A N30A C47 C52 17.3(11) . . . . ?
C46A N30A C44A C43A 57.6(16) . . . . ?
C1A N2A C2A N1A -94.5(5) 4_553 . . . ?
C1A N2A C2A C2A 14.8(4) 4_553 . . 4_553 ?
C1A N1A C2A N2A 125.3(5) . . . . ?
C1A N1A C2A C2A 16.7(5) . . . 4_553 ?
C2A N1A C1A N2A -8.2(6) . . . 4_553 ?
C2A N1A C1A O1A 169.5(5) . . . . ?
C30 N22 C32 N21 -82.6(7) . . . . ?
C30 N22 C32 C33 169.2(5) . . . . ?
C30 N22 C34 O13 1.8(8) . . . . ?
C30 N22 C34 N24 -170.7(5) . . . . ?
C30 N20 C28 O12 -11.7(9) . . . . ?
C30 N20 C28 N18 162.5(5) . . . . ?
C30 N20 C27 N19 87.8(8) . . . . ?
C30 N20 C27 C26 -157.3(6) . . . . ?
N29 C43 C46 N30A 55(3) . . . . ?
C43 N29 C45 C44 72(3) . . . . ?
C44 N30A C47 C48 161.4(15) . . . . ?
C44 N30A C47 C52 -24.4(16) . . . . ?
C44 N30A C46 C43 -39(3) . . . . ?
C46 N30A C47 C48 -32.3(17) . . . . ?
C46 N30A C47 C52 141.9(16) . . . . ?
C46 N30A C44 C45 31(3) . . . . ?
C45 N29 C43 C46 -72(2) . . . . ?

loop_
_smtbx_masks_void_nr
_smtbx_masks_void_average_x
_smtbx_masks_void_average_y
_smtbx_masks_void_average_z
_smtbx_masks_void_volume
_smtbx_masks_void_count_electrons
_smtbx_masks_void_content
1 -0.239 -0.114 -0.547 11257.7 4271.8 '424 H2O'
